data_7040669
loop_
_publ_author_name
'Lee, Haeri'
'Choi, Eunkyung'
'Noh, Tae Hwan'
'Jung, Ok-Sang'

_publ_section_title
;
 Recyclable scavengers for photo-cyclopropanation via an in situ
 crystallization process.
;
_journal_issue 46
_journal_name_full 'Dalton transactions (Cambridge, England : 2003)'
_journal_page_first 18476
_journal_page_last 18483
_journal_paper_doi 10.1039/c6dt02604d
_journal_volume 45
_journal_year 2016
_chemical_formula_moiety 'C114 H120 N24 O18 Pd3, 6(N O3), 12(C2 H6 S O), 4(H2 O)'
_chemical_formula_sum 'C138 H200 N30 O52 Pd3 S12'
_chemical_formula_weight 3815.19
_space_group_crystal_system monoclinic
_space_group_IT_number 14
_space_group_name_Hall '-P 2ybc'
_space_group_name_H-M_alt 'P 1 21/c 1'
_symmetry_space_group_name_Hall '-P 2ybc'
_symmetry_space_group_name_H-M 'P 1 21/c 1'
_atom_sites_solution_hydrogens mixed
_audit_creation_method SHELXL-2014/7
_audit_update_record
;
2016-09-17 deposited with the CCDC.
2016-09-19 downloaded from the CCDC.
;
_cell_angle_alpha 90
_cell_angle_beta 110.933(2)
_cell_angle_gamma 90
_cell_formula_units_Z 4
_cell_length_a 18.3794(5)
_cell_length_b 72.214(2)
_cell_length_c 15.4212(5)
_cell_measurement_reflns_used 9985
_cell_measurement_temperature 173(2)
_cell_measurement_theta_max 18.05
_cell_measurement_theta_min 2.16
_cell_volume 19116.9(10)
_computing_cell_refinement 'Bruker APEX2'
_computing_data_collection 'Bruker APEX2'
_computing_data_reduction 'Bruker APEX2'
_computing_molecular_graphics 'Bruker SHELXTL'
_computing_publication_material 'Bruker SHELXTL'
_computing_structure_refinement 'SHELXL-2014/7 (Sheldrick, 2014)'
_computing_structure_solution 'SHELXS-97 (Sheldrick, 2008)'
_diffrn_ambient_temperature 173(2)
_diffrn_measured_fraction_theta_full 0.748
_diffrn_measured_fraction_theta_max 0.726
_diffrn_measurement_device_type 'Bruker Breeze CCD'
_diffrn_measurement_method '\f and \w scans'
_diffrn_radiation_type MoK\a
_diffrn_radiation_wavelength 0.71073
_diffrn_reflns_av_R_equivalents 0.0758
_diffrn_reflns_av_unetI/netI 0.1320
_diffrn_reflns_Laue_measured_fraction_full 0.748
_diffrn_reflns_Laue_measured_fraction_max 0.726
_diffrn_reflns_limit_h_max 22
_diffrn_reflns_limit_h_min -22
_diffrn_reflns_limit_k_max 87
_diffrn_reflns_limit_k_min -79
_diffrn_reflns_limit_l_max 18
_diffrn_reflns_limit_l_min -18
_diffrn_reflns_number 108728
_diffrn_reflns_point_group_measured_fraction_full 0.748
_diffrn_reflns_point_group_measured_fraction_max 0.726
_diffrn_reflns_theta_full 25.242
_diffrn_reflns_theta_max 25.997
_diffrn_reflns_theta_min 1.128
_exptl_absorpt_coefficient_mu 0.491
_exptl_absorpt_correction_T_max 0.897
_exptl_absorpt_correction_T_min 0.845
_exptl_absorpt_correction_type multi-scan
_exptl_absorpt_process_details SADABS
_exptl_crystal_colour COLORLESS
_exptl_crystal_density_diffrn 1.326
_exptl_crystal_description BLOCK
_exptl_crystal_F_000 7936
_exptl_crystal_size_max 0.420
_exptl_crystal_size_mid 0.280
_exptl_crystal_size_min 0.270
_exptl_transmission_factor_max 0.004
_exptl_transmission_factor_min 0.001
_refine_diff_density_max 1.776
_refine_diff_density_min -0.908
_refine_diff_density_rms 0.131
_refine_ls_extinction_method none
_refine_ls_goodness_of_fit_ref 1.029
_refine_ls_hydrogen_treatment constr
_refine_ls_matrix_type full
_refine_ls_number_parameters 1875
_refine_ls_number_reflns 27257
_refine_ls_number_restraints 1547
_refine_ls_restrained_S_all 1.018
_refine_ls_R_factor_all 0.1889
_refine_ls_R_factor_gt 0.1288
_refine_ls_shift/su_max 0.001
_refine_ls_shift/su_mean 0.000
_refine_ls_structure_factor_coef Fsqd
_refine_ls_weighting_details 'w=1/[\s^2^(Fo^2^)+(0.1627P)^2^+200.5496P] where P=(Fo^2^+2Fc^2^)/3'
_refine_ls_weighting_scheme calc
_refine_ls_wR_factor_gt 0.3483
_refine_ls_wR_factor_ref 0.3732
_refine_special_details
;
 The structure contains large solvent accessible voids. According 
to the TGA and proton NMR spectra, the asymmetric unit of 3.(NO3)6 
contains about twelve dimethyl sulfoxide and four water molecules. 
Except refined six dimethyl sulfoxide, SQUEEZE procedure has been 
used in order to remove electronic density peaks from disordered 
solvent molecules. 
;
_reflns_Friedel_coverage 0.000
_reflns_number_gt 14485
_reflns_number_total 27257
_reflns_threshold_expression 'I > 2\s(I)'
_cod_data_source_file c6dt02604d2.cif
_cod_data_source_block 1457751
_cod_depositor_comments
;
The following automatic conversions were performed:

'_exptl_absorpt_correction_type' value 'MULTI-SCAN' changed to
'multi-scan' according to
/usr/data/users/saulius/crontab/automatic-downloads/rss-feeds/RSC/lib/dictionaries/cif_core.dic
dictionary named 'cif_core.dic' version 2.4.2 from 2011-04-26.

Automatic conversion script
Id: cif_fix_values 4268 2015-11-12 08:31:59Z antanas 

 Adding full bibliography for 7040665--7040670.cif.
;
_cod_database_code 7040669
_shelx_shelxl_version_number 2014/7
_shelx_space_group_comment
; 
The symmetry employed for this shelxl refinement is uniquely defined 
by the following loop, which should always be used as a source of 
symmetry information in preference to the above space-group names. 
They are only intended as comments. 
;
_shelx_estimated_absorpt_t_min 0.820
_shelx_estimated_absorpt_t_max 0.879
_platon_squeeze_void_probe_radius 1.20

loop_
_space_group_symop_operation_xyz
'x, y, z'
'-x, y+1/2, -z+1/2'
'-x, -y, -z'
'x, -y-1/2, z-1/2'

loop_
_atom_site_label
_atom_site_type_symbol
_atom_site_fract_x
_atom_site_fract_y
_atom_site_fract_z
_atom_site_U_iso_or_equiv
_atom_site_adp_type
_atom_site_occupancy
_atom_site_site_symmetry_order
_atom_site_calc_flag
_atom_site_refinement_flags_posn
_atom_site_refinement_flags_adp
_atom_site_refinement_flags_occupancy
_atom_site_disorder_assembly
_atom_site_disorder_group
Pd1 Pd 0.18270(4) 0.43789(2) 0.57833(6) 0.0354(3) Uani 1 1 d . U . . .
Pd2 Pd 0.92992(5) 0.43460(2) 0.99641(7) 0.0466(3) Uani 1 1 d . U . . .
Pd3 Pd 0.50316(7) 0.28631(2) 0.55537(9) 0.0574(4) Uani 1 1 d . U . . .
S1 S 0.4897(2) 0.47992(6) 0.5698(3) 0.0571(11) Uani 1 1 d . U . . .
S2 S 0.7291(3) 0.48461(7) 0.5490(3) 0.0767(14) Uani 1 1 d . U . . .
S3 S 0.8266(4) 0.64684(13) 0.2895(5) 0.072(3) Uani 0.585(12) 1 d . U P A 1
S3' S 0.7861(6) 0.64184(18) 0.3368(8) 0.078(4) Uani 0.415(12) 1 d . U P A 2
S4 S 0.4186(4) 0.53652(12) 0.0603(5) 0.143(3) Uani 1 1 d . U . . .
S5 S 0.7578(4) 0.64829(11) 0.6605(6) 0.141(3) Uani 1 1 d . U . . .
S6 S 0.3117(7) 0.71575(19) 0.6631(9) 0.231(5) Uani 1 1 d . U . . .
O1 O 0.4402(4) 0.42436(14) 0.8171(6) 0.051(2) Uani 1 1 d . U . . .
O2 O 0.3545(5) 0.40288(17) 0.7400(11) 0.122(6) Uani 1 1 d . U . . .
O3 O 0.7544(5) 0.38118(17) 0.9549(11) 0.121(5) Uani 1 1 d . U . . .
O4 O 0.7120(5) 0.40989(17) 0.9720(9) 0.089(4) Uani 1 1 d . U . . .
O5 O 0.4448(5) 0.34170(15) 0.7197(8) 0.069(3) Uani 1 1 d . U . . .
O6 O 0.5705(5) 0.33449(14) 0.7509(8) 0.065(3) Uani 1 1 d . U . . .
O7 O 0.3529(4) 0.39332(13) 0.4829(6) 0.051(2) Uani 1 1 d . U . . .
O8 O 0.3979(5) 0.42119(17) 0.5401(9) 0.078(4) Uani 1 1 d . U . . .
O9 O 0.6762(5) 0.42740(17) 0.7124(8) 0.083(3) Uani 1 1 d . U . . .
O10 O 0.7570(7) 0.40243(18) 0.7505(10) 0.123(6) Uani 1 1 d . U . . .
O11 O 0.6546(5) 0.34588(15) 0.5692(7) 0.063(3) Uani 1 1 d . U . . .
O12 O 0.5259(5) 0.34245(13) 0.4878(6) 0.049(2) Uani 1 1 d . U . . .
O13 O 0.3611(5) 0.40014(13) 0.2867(7) 0.059(3) Uani 1 1 d . U . . .
O14 O 0.6928(6) 0.4257(2) 0.5129(9) 0.099(4) Uani 1 1 d . U . . .
O15 O 0.6463(7) 0.34482(18) 0.3370(9) 0.094(4) Uani 1 1 d . U . . .
O16 O 0.4078(7) 0.4228(2) 1.0321(10) 0.103(4) Uani 1 1 d . U . . .
O17 O 0.7479(6) 0.38396(17) 1.1784(12) 0.115(5) Uani 1 1 d . U . . .
O18 O 0.4428(7) 0.33996(16) 0.9448(8) 0.077(3) Uani 1 1 d . U . . .
O19 O 1.0469(15) 0.4960(5) 0.7376(19) 0.335(17) Uani 1 1 d D U . . .
O20 O 0.9499(17) 0.5007(6) 0.7812(18) 0.366(18) Uani 1 1 d D U . . .
O21 O 0.9299(19) 0.4974(9) 0.6372(17) 0.52(3) Uani 1 1 d D U . . .
O22 O 0.8582(7) 0.3519(3) 0.4139(17) 0.194(9) Uani 1 1 d D U . . .
O23 O 0.8285(12) 0.3632(5) 0.5259(19) 0.328(17) Uani 1 1 d D U . . .
O24 O 0.9489(13) 0.3526(7) 0.562(3) 0.44(3) Uani 1 1 d D U . . .
O25 O 1.0905(7) 0.5290(2) 0.5643(10) 0.114(5) Uani 1 1 d . U . . .
O26 O 0.9779(8) 0.5393(2) 0.5282(11) 0.124(5) Uani 1 1 d . U . . .
O27 O 1.0431(15) 0.5478(4) 0.463(2) 0.255(14) Uani 1 1 d . U . . .
O28 O 0.5754(9) 0.4354(2) 0.2367(9) 0.113(5) Uani 1 1 d . U . . .
O29 O 0.6143(7) 0.4637(2) 0.2228(9) 0.107(4) Uani 1 1 d . U . . .
O30 O 0.5236(11) 0.4589(3) 0.2733(16) 0.191(9) Uani 1 1 d . U . . .
O31 O 0.4724(9) 0.72520(18) 0.9051(10) 0.104(4) Uani 1 1 d . U . . .
O32 O 0.5355(8) 0.74377(17) 1.0160(9) 0.101(4) Uani 1 1 d . U . . .
O33 O 0.5976(10) 0.7331(2) 0.9363(11) 0.139(6) Uani 1 1 d . U . . .
O34 O 0.0875(6) 0.46007(18) 0.1002(8) 0.084(4) Uani 1 1 d . U . . .
O35 O 0.1851(9) 0.4500(3) 0.0803(12) 0.183(9) Uani 1 1 d . U . . .
O36 O 0.1047(6) 0.46621(18) -0.0271(8) 0.080(3) Uani 1 1 d . U . . .
O37 O 0.4079(5) 0.47701(14) 0.5669(7) 0.063(3) Uani 1 1 d . U . . .
O38 O 0.6955(6) 0.48353(17) 0.6225(7) 0.078(3) Uani 1 1 d . U . . .
O39 O 0.8573(9) 0.6272(2) 0.3166(12) 0.138(5) Uani 1 1 d . U . . .
O40 O 0.4363(16) 0.5364(5) 0.1503(16) 0.284(14) Uani 1 1 d . U . . .
O41 O 0.7518(13) 0.6496(3) 0.5685(14) 0.185(7) Uani 1 1 d . U . . .
O42 O 0.2898(18) 0.7109(5) 0.761(2) 0.288(12) Uani 1 1 d . U . . .
N1 N 0.2332(5) 0.46149(14) 0.6394(6) 0.031(2) Uani 1 1 d . U . . .
N2 N 0.9901(6) 0.41242(19) 1.0635(9) 0.064(3) Uani 1 1 d . U . . .
N3 N 0.3882(7) 0.29039(18) 0.5262(9) 0.062(3) Uani 1 1 d . U . . .
N4 N 0.1226(5) 0.41472(16) 0.5127(7) 0.041(2) Uani 1 1 d . U . . .
N5 N 0.8765(6) 0.45859(17) 0.9430(8) 0.050(3) Uani 1 1 d . U . . .
N6 N 0.6197(7) 0.28053(19) 0.5802(8) 0.060(3) Uani 1 1 d . U . . .
N7 N 0.1962(5) 0.44655(16) 0.4597(6) 0.038(2) Uani 1 1 d . U . . .
N8 N 0.2462(5) 0.45864(16) 0.3645(7) 0.041(3) Uani 1 1 d . U . . .
N9 N 0.4182(6) 0.42709(17) 0.2885(7) 0.049(3) Uani 1 1 d . U . . .
H9A H 0.4614 0.4326 0.2900 0.059 Uiso 1 1 calc R U . . .
N10 N 0.9591(6) 0.4299(2) 0.8843(9) 0.065(3) Uani 1 1 d . U . . .
N11 N 0.9708(6) 0.4188(3) 0.7590(10) 0.077(4) Uani 1 1 d . U . . .
N12 N 0.7719(7) 0.4012(2) 0.5135(11) 0.101(5) Uani 1 1 d . U . . .
H12B H 0.7747 0.3899 0.4935 0.121 Uiso 1 1 calc R U . . .
N13 N 0.4858(7) 0.28967(19) 0.4233(9) 0.065(3) Uani 1 1 d . U . . .
N14 N 0.4386(7) 0.3017(2) 0.2775(9) 0.069(3) Uani 1 1 d . U . . .
N15 N 0.5288(8) 0.34523(18) 0.2375(9) 0.063(3) Uani 1 1 d . U . . .
H15A H 0.4840 0.3511 0.2154 0.075 Uiso 1 1 calc R U . . .
N16 N 0.1724(5) 0.42934(16) 0.6997(7) 0.038(2) Uani 1 1 d . U . . .
N17 N 0.1795(6) 0.4133(2) 0.8219(9) 0.063(3) Uani 1 1 d . U . . .
N18 N 0.3422(9) 0.3998(3) 1.0446(13) 0.121(5) Uani 1 1 d . U . . .
H18A H 0.3407 0.3885 1.0655 0.146 Uiso 1 1 calc R U . . .
N19 N 0.9030(5) 0.44030(17) 1.1074(8) 0.051(3) Uani 1 1 d . U . . .
N20 N 0.8414(5) 0.44579(16) 1.2041(7) 0.045(3) Uani 1 1 d . U . . .
N21 N 0.7018(6) 0.4095(2) 1.2236(8) 0.065(3) Uani 1 1 d . U . . .
H21B H 0.6612 0.4167 1.2162 0.078 Uiso 1 1 calc R U . . .
N22 N 0.5196(8) 0.28173(18) 0.6884(10) 0.067(3) Uani 1 1 d . U . . .
N23 N 0.5652(10) 0.2818(2) 0.8394(10) 0.081(4) Uani 1 1 d . U . . .
N24 N 0.5667(9) 0.3339(2) 0.9874(10) 0.083(4) Uani 1 1 d . U . . .
H24B H 0.6149 0.3381 1.0092 0.100 Uiso 1 1 calc R U . . .
N25 N 0.9744(17) 0.4941(5) 0.7223(19) 0.364(18) Uani 1 1 d D U . . .
N26 N 0.8732(12) 0.3550(6) 0.509(3) 0.283(16) Uani 1 1 d D U . . .
N27 N 1.0341(11) 0.5369(4) 0.5126(14) 0.131(7) Uani 1 1 d . U . . .
N28 N 0.5709(9) 0.4526(3) 0.2431(12) 0.099(5) Uani 1 1 d . U . . .
N29 N 0.5375(12) 0.7346(2) 0.9521(12) 0.100(5) Uani 1 1 d . U . . .
N30 N 0.1262(7) 0.4591(2) 0.0528(10) 0.070(4) Uani 1 1 d . U . . .
C1 C 0.1867(7) 0.4768(2) 0.6221(9) 0.043(3) Uani 1 1 d . U . . .
H1A H 0.1339 0.4756 0.5821 0.052 Uiso 1 1 calc R U . . .
C2 C 0.2112(7) 0.4934(2) 0.6581(9) 0.048(3) Uani 1 1 d . U . . .
H2A H 0.1754 0.5034 0.6463 0.058 Uiso 1 1 calc R U . . .
C3 C 0.2901(8) 0.4962(2) 0.7140(10) 0.053(3) Uani 1 1 d . U . . .
H3A H 0.3096 0.5080 0.7392 0.063 Uiso 1 1 calc R U . . .
C4 C 0.3380(7) 0.4804(2) 0.7298(10) 0.053(4) Uani 1 1 d . U . . .
H4A H 0.3911 0.4812 0.7693 0.064 Uiso 1 1 calc R U . . .
C5 C 0.3090(6) 0.4643(2) 0.6894(9) 0.044(3) Uani 1 1 d . U . . .
C6 C 0.3614(7) 0.4468(2) 0.7080(9) 0.049(3) Uani 1 1 d . U . . .
H6A H 0.3362 0.4375 0.6595 0.059 Uiso 1 1 calc R U . . .
H6B H 0.4118 0.4502 0.7025 0.059 Uiso 1 1 calc R U . . .
C7 C 0.3767(7) 0.4384(2) 0.7996(10) 0.057(3) Uani 1 1 d . U . . .
H7A H 0.3289 0.4324 0.8013 0.068 Uiso 1 1 calc R U . . .
H7B H 0.3927 0.4481 0.8484 0.068 Uiso 1 1 calc R U . . .
C8 C 0.4200(7) 0.4072(2) 0.7813(10) 0.055(4) Uani 1 1 d . U . . .
C9 C 0.4867(6) 0.39585(19) 0.8055(8) 0.037(3) Uani 1 1 d . U . . .
C10 C 0.5625(6) 0.40062(19) 0.8624(8) 0.039(3) Uani 1 1 d . U . . .
H10A H 0.5721 0.4127 0.8880 0.047 Uiso 1 1 calc R U . . .
C11 C 1.0663(7) 0.4148(2) 1.1105(10) 0.058(4) Uani 1 1 d . U . . .
H11A H 1.0900 0.4262 1.1053 0.069 Uiso 1 1 calc R U . . .
C12 C 1.1113(7) 0.4011(2) 1.1663(10) 0.062(4) Uani 1 1 d . U . . .
H12A H 1.1651 0.4033 1.1987 0.074 Uiso 1 1 calc R U . . .
C13 C 1.0835(9) 0.3860(3) 1.1753(18) 0.138(11) Uani 1 1 d . U . . .
H13A H 1.1165 0.3774 1.2178 0.165 Uiso 1 1 calc R U . . .
C14 C 1.0055(11) 0.3808(3) 1.126(2) 0.208(16) Uani 1 1 d . U . . .
H14A H 0.9852 0.3688 1.1280 0.250 Uiso 1 1 calc R U . . .
C15 C 0.9586(9) 0.3966(3) 1.0709(19) 0.138(9) Uani 1 1 d . U . . .
C16 C 0.8770(11) 0.3921(4) 0.985(2) 0.165(9) Uani 1 1 d . U . . .
H16A H 0.8542 0.4034 0.9493 0.198 Uiso 1 1 calc R U . . .
H16B H 0.8847 0.3827 0.9422 0.198 Uiso 1 1 calc R U . . .
C17 C 0.8351(10) 0.3858(3) 1.029(2) 0.150(8) Uani 1 1 d . U . . .
H17A H 0.8297 0.3953 1.0731 0.180 Uiso 1 1 calc R U . . .
H17B H 0.8591 0.3746 1.0648 0.180 Uiso 1 1 calc R U . . .
C18 C 0.7003(7) 0.3945(3) 0.9415(13) 0.075(5) Uani 1 1 d . U . . .
C19 C 0.6246(6) 0.3881(2) 0.8827(9) 0.047(3) Uani 1 1 d . U . . .
C20 C 0.6090(7) 0.3704(2) 0.8441(10) 0.050(3) Uani 1 1 d . U . . .
H20A H 0.6507 0.3618 0.8571 0.060 Uiso 1 1 calc R U . . .
C21 C 0.3399(10) 0.2764(3) 0.4849(12) 0.076(5) Uani 1 1 d . U . . .
H21A H 0.3616 0.2652 0.4721 0.091 Uiso 1 1 calc R U . . .
C22 C 0.2639(11) 0.2775(3) 0.4617(18) 0.125(9) Uani 1 1 d . U . . .
H22A H 0.2356 0.2665 0.4377 0.150 Uiso 1 1 calc R U . . .
C23 C 0.2207(12) 0.2923(3) 0.4676(18) 0.121(8) Uani 1 1 d . U . . .
H23A H 0.1654 0.2930 0.4451 0.145 Uiso 1 1 calc R U . . .
C24 C 0.2743(9) 0.3070(3) 0.5148(14) 0.091(6) Uani 1 1 d . U . . .
H24A H 0.2533 0.3179 0.5304 0.109 Uiso 1 1 calc R U . . .
C25 C 0.3535(9) 0.3059(2) 0.5383(13) 0.074(4) Uani 1 1 d . U . . .
C26 C 0.4019(9) 0.3224(2) 0.5819(12) 0.069(4) Uani 1 1 d . U . . .
H26A H 0.4516 0.3219 0.5706 0.083 Uiso 1 1 calc R U . . .
H26B H 0.3740 0.3338 0.5525 0.083 Uiso 1 1 calc R U . . .
C27 C 0.4184(8) 0.3232(2) 0.6817(12) 0.066(4) Uani 1 1 d . U . . .
H27A H 0.4591 0.3140 0.7133 0.080 Uiso 1 1 calc R U . . .
H27B H 0.3707 0.3199 0.6941 0.080 Uiso 1 1 calc R U . . .
C28 C 0.5191(7) 0.3456(2) 0.7539(10) 0.049(3) Uani 1 1 d . U . . .
C29 C 0.5343(6) 0.3648(2) 0.7869(9) 0.044(3) Uani 1 1 d . U . . .
C30 C 0.4741(6) 0.37814(19) 0.7692(8) 0.039(3) Uani 1 1 d . U . . .
H30A H 0.4227 0.3747 0.7308 0.047 Uiso 1 1 calc R U . . .
C31 C 0.0444(6) 0.4168(2) 0.4810(9) 0.053(4) Uani 1 1 d . U . . .
H31A H 0.0233 0.4280 0.4938 0.064 Uiso 1 1 calc R U . . .
C32 C -0.0041(8) 0.4037(3) 0.4329(11) 0.076(5) Uani 1 1 d . U . . .
H32A H -0.0588 0.4054 0.4134 0.091 Uiso 1 1 calc R U . . .
C33 C 0.0282(8) 0.3867(3) 0.4103(13) 0.090(6) Uani 1 1 d . U . . .
H33A H -0.0042 0.3766 0.3804 0.108 Uiso 1 1 calc R U . . .
C34 C 0.1097(7) 0.3859(3) 0.4351(12) 0.079(5) Uani 1 1 d . U . . .
H34A H 0.1337 0.3758 0.4164 0.095 Uiso 1 1 calc R U . . .
C35 C 0.1540(6) 0.4002(2) 0.4870(10) 0.059(4) Uani 1 1 d . U . . .
C36 C 0.2410(7) 0.3974(2) 0.5267(10) 0.057(4) Uani 1 1 d . U . . .
H36A H 0.2530 0.3848 0.5529 0.069 Uiso 1 1 calc R U . . .
H36B H 0.2648 0.4064 0.5773 0.069 Uiso 1 1 calc R U . . .
C37 C 0.2751(6) 0.4001(2) 0.4497(10) 0.053(4) Uani 1 1 d . U . . .
H37A H 0.2434 0.3933 0.3931 0.064 Uiso 1 1 calc R U . . .
H37B H 0.2745 0.4134 0.4337 0.064 Uiso 1 1 calc R U . . .
C38 C 0.4073(6) 0.4058(2) 0.5275(9) 0.045(3) Uani 1 1 d . U . . .
C39 C 0.4877(6) 0.3966(2) 0.5630(9) 0.044(3) Uani 1 1 d . U . . .
C40 C 0.5511(6) 0.4066(2) 0.6195(8) 0.038(3) Uani 1 1 d . U . . .
H40A H 0.5439 0.4190 0.6352 0.046 Uiso 1 1 calc R U . . .
C41 C 0.9190(8) 0.4739(2) 0.9741(11) 0.060(4) Uani 1 1 d . U . . .
H41A H 0.9703 0.4726 1.0183 0.072 Uiso 1 1 calc R U . . .
C42 C 0.8927(10) 0.4908(3) 0.9459(11) 0.074(4) Uani 1 1 d . U . . .
H42A H 0.9248 0.5013 0.9692 0.088 Uiso 1 1 calc R U . . .
C43 C 0.8165(11) 0.4929(3) 0.8810(14) 0.096(6) Uani 1 1 d . U . . .
H43A H 0.7976 0.5050 0.8600 0.115 Uiso 1 1 calc R U . . .
C44 C 0.7701(11) 0.4782(3) 0.8483(13) 0.092(6) Uani 1 1 d . U . . .
H44A H 0.7175 0.4795 0.8078 0.110 Uiso 1 1 calc R U . . .
C45 C 0.8041(8) 0.4607(2) 0.8775(11) 0.062(4) Uani 1 1 d . U . . .
C46 C 0.7474(8) 0.4424(2) 0.8473(11) 0.068(4) Uani 1 1 d . U . . .
H46A H 0.7701 0.4317 0.8882 0.082 Uiso 1 1 calc R U . . .
H46B H 0.6947 0.4450 0.8480 0.082 Uiso 1 1 calc R U . . .
C47 C 0.7458(8) 0.4392(2) 0.7502(12) 0.073(4) Uani 1 1 d . U . . .
H47A H 0.7397 0.4510 0.7152 0.088 Uiso 1 1 calc R U . . .
H47B H 0.7933 0.4327 0.7502 0.088 Uiso 1 1 calc R U . . .
C48 C 0.6943(9) 0.4094(3) 0.7107(12) 0.077(5) Uani 1 1 d . U . . .
C49 C 0.6251(7) 0.3988(2) 0.6539(9) 0.044(3) Uani 1 1 d . U . . .
C50 C 0.6346(7) 0.3808(2) 0.6269(10) 0.054(3) Uani 1 1 d . U . . .
H50A H 0.6851 0.3755 0.6491 0.065 Uiso 1 1 calc R U . . .
C51 C 0.6337(10) 0.2629(3) 0.5693(12) 0.074(4) Uani 1 1 d . U . . .
H51A H 0.5923 0.2541 0.5505 0.088 Uiso 1 1 calc R U . . .
C52 C 0.7093(11) 0.2573(3) 0.5855(13) 0.091(5) Uani 1 1 d . U . . .
H52A H 0.7220 0.2446 0.5869 0.110 Uiso 1 1 calc R U . . .
C53 C 0.7701(10) 0.2716(3) 0.6009(12) 0.079(5) Uani 1 1 d . U . . .
H53A H 0.8214 0.2686 0.6047 0.095 Uiso 1 1 calc R U . . .
C54 C 0.7484(9) 0.2895(3) 0.6093(12) 0.076(5) Uani 1 1 d . U . . .
H54A H 0.7865 0.2990 0.6210 0.092 Uiso 1 1 calc R U . . .
C55 C 0.6739(9) 0.2944(2) 0.6014(12) 0.067(4) Uani 1 1 d . U . . .
C56 C 0.6523(7) 0.3139(2) 0.6133(11) 0.053(3) Uani 1 1 d . U . . .
H56A H 0.6827 0.3181 0.6772 0.064 Uiso 1 1 calc R U . . .
H56B H 0.5964 0.3144 0.6049 0.064 Uiso 1 1 calc R U . . .
C57 C 0.6681(8) 0.3271(2) 0.5432(12) 0.064(4) Uani 1 1 d . U . . .
H57A H 0.7225 0.3258 0.5460 0.077 Uiso 1 1 calc R U . . .
H57B H 0.6326 0.3243 0.4793 0.077 Uiso 1 1 calc R U . . .
C58 C 0.5776(7) 0.3514(2) 0.5337(9) 0.045(3) Uani 1 1 d . U . . .
C59 C 0.5731(6) 0.3705(2) 0.5691(9) 0.042(3) Uani 1 1 d . U . . .
C60 C 0.4998(6) 0.3784(2) 0.5382(9) 0.041(3) Uani 1 1 d . U . . .
H60A H 0.4566 0.3714 0.4995 0.050 Uiso 1 1 calc R U . . .
C61 C 0.2557(6) 0.45579(19) 0.4539(8) 0.036(3) Uani 1 1 d . U . . .
H61A H 0.2992 0.4599 0.5054 0.043 Uiso 1 1 calc R U . . .
C62 C 0.1464(8) 0.4417(3) 0.3678(9) 0.071(5) Uani 1 1 d . U . . .
H62A H 0.1010 0.4343 0.3511 0.085 Uiso 1 1 calc R U . . .
C63 C 0.1769(6) 0.4500(2) 0.3085(9) 0.050(4) Uani 1 1 d . U . . .
H63A H 0.1556 0.4498 0.2426 0.060 Uiso 1 1 calc R U . . .
C64 C 0.3031(6) 0.46763(19) 0.3308(9) 0.040(3) Uani 1 1 d . U . . .
H64A H 0.3229 0.4791 0.3669 0.048 Uiso 1 1 calc R U . . .
H64B H 0.2772 0.4711 0.2648 0.048 Uiso 1 1 calc R U . . .
C65 C 0.3711(6) 0.45474(18) 0.3402(8) 0.037(3) Uani 1 1 d . U . . .
H65A H 0.4131 0.4619 0.3298 0.045 Uiso 1 1 calc R U . . .
H65B H 0.3919 0.4498 0.4043 0.045 Uiso 1 1 calc R U . . .
C66 C 0.3495(7) 0.4392(2) 0.2749(9) 0.050(3) Uani 1 1 d . U . . .
H66A H 0.3297 0.4440 0.2105 0.060 Uiso 1 1 calc R U . . .
H66B H 0.3074 0.4320 0.2847 0.060 Uiso 1 1 calc R U . . .
C67 C 0.4210(7) 0.4081(2) 0.2989(8) 0.039(3) Uani 1 1 d . U . . .
C68 C 0.4978(6) 0.39970(19) 0.3278(8) 0.035(3) Uani 1 1 d . U . . .
C69 C 0.5626(7) 0.4091(2) 0.3850(9) 0.045(3) Uani 1 1 d . U . . .
H69A H 0.5589 0.4217 0.4008 0.054 Uiso 1 1 calc R U . . .
C70 C 0.9629(8) 0.4143(3) 0.8459(13) 0.081(4) Uani 1 1 d . U . . .
H70A H 0.9608 0.4023 0.8701 0.098 Uiso 1 1 calc R U . . .
C71 C 0.9605(8) 0.4431(3) 0.8209(11) 0.077(4) Uani 1 1 d . U . . .
H71A H 0.9550 0.4560 0.8291 0.093 Uiso 1 1 calc R U . . .
C72 C 0.9702(9) 0.4359(3) 0.7474(13) 0.085(4) Uani 1 1 d . U . . .
H72A H 0.9756 0.4423 0.6964 0.102 Uiso 1 1 calc R U . . .
C73 C 0.9783(9) 0.4055(3) 0.6895(13) 0.102(6) Uani 1 1 d . U . . .
H73A H 1.0155 0.3957 0.7221 0.123 Uiso 1 1 calc R U . . .
H73B H 1.0003 0.4121 0.6481 0.123 Uiso 1 1 calc R U . . .
C74 C 0.9031(9) 0.3968(3) 0.6319(13) 0.102(6) Uani 1 1 d . U . . .
H74A H 0.9127 0.3878 0.5887 0.123 Uiso 1 1 calc R U . . .
H74B H 0.8816 0.3899 0.6729 0.123 Uiso 1 1 calc R U . . .
C75 C 0.8455(11) 0.4106(3) 0.5782(18) 0.139(9) Uani 1 1 d . U . . .
H75A H 0.8685 0.4182 0.5412 0.166 Uiso 1 1 calc R U . . .
H75B H 0.8321 0.4189 0.6213 0.166 Uiso 1 1 calc R U . . .
C76 C 0.7043(9) 0.4097(3) 0.4871(12) 0.072(4) Uani 1 1 d . U . . .
C77 C 0.6353(7) 0.3994(2) 0.4200(10) 0.056(3) Uani 1 1 d . U . . .
C78 C 0.6403(8) 0.3813(2) 0.3882(10) 0.059(3) Uani 1 1 d . U . . .
H78A H 0.6889 0.3750 0.4083 0.071 Uiso 1 1 calc R U . . .
C79 C 0.4576(8) 0.3052(2) 0.3688(11) 0.064(3) Uani 1 1 d . U . . .
H79A H 0.4523 0.3169 0.3931 0.077 Uiso 1 1 calc R U . . .
C80 C 0.4854(11) 0.2776(3) 0.3596(13) 0.082(4) Uani 1 1 d . U . . .
H80A H 0.5036 0.2653 0.3763 0.098 Uiso 1 1 calc R U . . .
C81 C 0.4592(11) 0.2828(3) 0.2723(14) 0.090(5) Uani 1 1 d . U . . .
H81A H 0.4551 0.2757 0.2187 0.107 Uiso 1 1 calc R U . . .
C82 C 0.4052(11) 0.3150(3) 0.2016(12) 0.082(4) Uani 1 1 d . U . . .
H82A H 0.3945 0.3269 0.2273 0.098 Uiso 1 1 calc R U . . .
H82B H 0.3552 0.3102 0.1578 0.098 Uiso 1 1 calc R U . . .
C83 C 0.4600(11) 0.3185(3) 0.1505(12) 0.083(5) Uani 1 1 d . U . . .
H83A H 0.4698 0.3065 0.1256 0.100 Uiso 1 1 calc R U . . .
H83B H 0.4329 0.3265 0.0966 0.100 Uiso 1 1 calc R U . . .
C84 C 0.5346(11) 0.3268(2) 0.2011(13) 0.080(5) Uani 1 1 d . U . . .
H84A H 0.5649 0.3277 0.1596 0.095 Uiso 1 1 calc R U . . .
H84B H 0.5635 0.3186 0.2535 0.095 Uiso 1 1 calc R U . . .
C85 C 0.5857(10) 0.3532(2) 0.2997(12) 0.061(3) Uani 1 1 d . U . . .
C86 C 0.5744(7) 0.3727(2) 0.3278(10) 0.051(3) Uani 1 1 d . U . . .
C87 C 0.5039(7) 0.3817(2) 0.3010(9) 0.044(3) Uani 1 1 d . U . . .
H87A H 0.4583 0.3754 0.2632 0.053 Uiso 1 1 calc R U . . .
C88 C 0.1818(6) 0.4120(2) 0.7347(10) 0.054(3) Uani 1 1 d . U . . .
H88A H 0.1887 0.4010 0.7045 0.064 Uiso 1 1 calc R U . . .
C89 C 0.1629(9) 0.4410(3) 0.7672(10) 0.065(4) Uani 1 1 d . U . . .
H89A H 0.1550 0.4540 0.7636 0.077 Uiso 1 1 calc R U . . .
C90 C 0.1676(8) 0.4296(3) 0.8394(11) 0.068(4) Uani 1 1 d . U . . .
H90A H 0.1625 0.4336 0.8957 0.081 Uiso 1 1 calc R U . . .
C91 C 0.1896(12) 0.3985(3) 0.8845(13) 0.102(6) Uani 1 1 d . U . . .
H91A H 0.2343 0.3912 0.8826 0.123 Uiso 1 1 calc R U . . .
H91B H 0.1429 0.3906 0.8599 0.123 Uiso 1 1 calc R U . . .
C92 C 0.2032(12) 0.4024(4) 0.9889(14) 0.121(7) Uani 1 1 d . U . . .
H92A H 0.1559 0.4079 0.9947 0.146 Uiso 1 1 calc R U . . .
H92B H 0.2147 0.3906 1.0244 0.146 Uiso 1 1 calc R U . . .
C93 C 0.2725(10) 0.4158(3) 1.0275(15) 0.120(6) Uani 1 1 d . U . . .
H93A H 0.2744 0.4218 1.0859 0.144 Uiso 1 1 calc R U . . .
H93B H 0.2735 0.4253 0.9816 0.144 Uiso 1 1 calc R U . . .
C94 C 0.4081(8) 0.4076(3) 1.0186(15) 0.088(5) Uani 1 1 d . U . . .
C95 C 0.4757(7) 0.3933(2) 1.0419(9) 0.050(3) Uani 1 1 d . U . . .
C96 C 0.4685(8) 0.3766(2) 1.0074(10) 0.052(3) Uani 1 1 d . U . . .
H96A H 0.4179 0.3725 0.9696 0.062 Uiso 1 1 calc R U . . .
C97 C 0.8352(7) 0.4399(2) 1.1197(10) 0.058(4) Uani 1 1 d . U . . .
H97A H 0.7878 0.4359 1.0739 0.069 Uiso 1 1 calc R U . . .
C98 C 0.9529(7) 0.4473(3) 1.1877(10) 0.075(5) Uani 1 1 d . U . . .
H98A H 1.0066 0.4498 1.2009 0.090 Uiso 1 1 calc R U . . .
C99 C 0.9135(7) 0.4504(3) 1.2476(11) 0.071(5) Uani 1 1 d . U . . .
H99A H 0.9352 0.4550 1.3093 0.085 Uiso 1 1 calc R U . . .
C100 C 0.7773(8) 0.4477(3) 1.2405(11) 0.070(4) Uani 1 1 d . U . . .
H10E H 0.7267 0.4461 1.1891 0.084 Uiso 1 1 calc R U . . .
H10F H 0.7786 0.4603 1.2666 0.084 Uiso 1 1 calc R U . . .
C101 C 0.7850(10) 0.4326(3) 1.3193(12) 0.084(5) Uani 1 1 d . U . . .
H10G H 0.8352 0.4345 1.3710 0.101 Uiso 1 1 calc R U . . .
H10H H 0.7427 0.4347 1.3440 0.101 Uiso 1 1 calc R U . . .
C102 C 0.7813(8) 0.4147(3) 1.2892(11) 0.075(4) Uani 1 1 d . U . . .
H10I H 0.7963 0.4063 1.3435 0.090 Uiso 1 1 calc R U . . .
H10J H 0.8193 0.4130 1.2578 0.090 Uiso 1 1 calc R U . . .
C103 C 0.6947(8) 0.3932(3) 1.1755(14) 0.084(5) Uani 1 1 d . U . . .
C104 C 0.6128(7) 0.3884(2) 1.1160(10) 0.057(3) Uani 1 1 d . U . . .
C105 C 0.5483(6) 0.4002(2) 1.0978(9) 0.043(3) Uani 1 1 d . U . . .
H10C H 0.5538 0.4124 1.1227 0.052 Uiso 1 1 calc R U . . .
C106 C 0.5782(11) 0.2863(2) 0.7610(12) 0.073(4) Uani 1 1 d . U . . .
H10B H 0.6242 0.2921 0.7596 0.087 Uiso 1 1 calc R U . . .
C107 C 0.4697(12) 0.2737(3) 0.7291(14) 0.087(5) Uani 1 1 d . U . . .
H107 H 0.4205 0.2685 0.6934 0.105 Uiso 1 1 calc R U . . .
C108 C 0.4960(14) 0.2739(3) 0.8180(15) 0.098(5) Uani 1 1 d . U . . .
H10D H 0.4716 0.2695 0.8588 0.118 Uiso 1 1 calc R U . . .
C109 C 0.6252(13) 0.2852(3) 0.9347(14) 0.106(5) Uani 1 1 d . U . . .
H10K H 0.6761 0.2804 0.9366 0.127 Uiso 1 1 calc R U . . .
H10L H 0.6101 0.2783 0.9811 0.127 Uiso 1 1 calc R U . . .
C110 C 0.6346(13) 0.3062(3) 0.9623(13) 0.101(5) Uani 1 1 d . U . . .
H11C H 0.6744 0.3075 1.0254 0.121 Uiso 1 1 calc R U . . .
H11D H 0.6538 0.3130 0.9188 0.121 Uiso 1 1 calc R U . . .
C111 C 0.5588(12) 0.3152(3) 0.9608(14) 0.093(5) Uani 1 1 d . U . . .
H11E H 0.5195 0.3141 0.8973 0.112 Uiso 1 1 calc R U . . .
H11F H 0.5390 0.3082 1.0030 0.112 Uiso 1 1 calc R U . . .
C112 C 0.5132(10) 0.3461(3) 0.9846(10) 0.064(3) Uani 1 1 d . U . . .
C113 C 0.5294(8) 0.3646(2) 1.0225(9) 0.050(3) Uani 1 1 d . U . . .
C114 C 0.5994(8) 0.3702(2) 1.0760(10) 0.060(3) Uani 1 1 d . U . . .
H11B H 0.6422 0.3620 1.0884 0.072 Uiso 1 1 calc R U . . .
C115 C 0.5384(8) 0.4582(2) 0.6071(11) 0.066(4) Uani 1 1 d . U . . .
H11G H 0.5925 0.4592 0.6104 0.080 Uiso 1 1 calc R U . . .
H11H H 0.5375 0.4551 0.6685 0.080 Uiso 1 1 calc R U . . .
H11I H 0.5117 0.4485 0.5627 0.080 Uiso 1 1 calc R U . . .
C116 C 0.5360(8) 0.4939(3) 0.6662(11) 0.077(5) Uani 1 1 d . U . . .
H11J H 0.5898 0.4962 0.6709 0.092 Uiso 1 1 calc R U . . .
H11K H 0.5082 0.5058 0.6591 0.092 Uiso 1 1 calc R U . . .
H11L H 0.5358 0.4877 0.7226 0.092 Uiso 1 1 calc R U . . .
C117 C 0.7953(10) 0.4661(3) 0.5733(14) 0.088(5) Uani 1 1 d . U . . .
H11M H 0.8206 0.4658 0.5271 0.106 Uiso 1 1 calc R U . . .
H11N H 0.8349 0.4677 0.6354 0.106 Uiso 1 1 calc R U . . .
H11O H 0.7675 0.4544 0.5711 0.106 Uiso 1 1 calc R U . . .
C118 C 0.6563(12) 0.4757(3) 0.4525(13) 0.109(6) Uani 1 1 d . U . . .
H11P H 0.6735 0.4758 0.3993 0.130 Uiso 1 1 calc R U . . .
H11Q H 0.6450 0.4629 0.4652 0.130 Uiso 1 1 calc R U . . .
H11R H 0.6091 0.4832 0.4385 0.130 Uiso 1 1 calc R U . . .
C119 C 0.8163(14) 0.6555(4) 0.3892(15) 0.125(7) Uani 1 1 d . U . . .
H19A H 0.7962 0.6682 0.3791 0.150 Uiso 0.585(12) 1 d R U P A 1
H19B H 0.7770 0.6473 0.3980 0.150 Uiso 0.585(12) 1 d R U P A 1
H19C H 0.8638 0.6551 0.4446 0.150 Uiso 0.585(12) 1 d R U P A 1
H19D H 0.8562 0.6513 0.4472 0.150 Uiso 0.415(12) 1 d R U P A 2
H19E H 0.8372 0.6656 0.3628 0.150 Uiso 0.415(12) 1 d R U P A 2
H19F H 0.7706 0.6599 0.4019 0.150 Uiso 0.415(12) 1 d R U P A 2
C120 C 0.7207(10) 0.6414(3) 0.2286(14) 0.108(6) Uani 1 1 d . U . . .
H20B H 0.6928 0.6529 0.2052 0.129 Uiso 0.585(12) 1 d R U P A 1
H20C H 0.7142 0.6329 0.1764 0.129 Uiso 0.585(12) 1 d R U P A 1
H20D H 0.6995 0.6355 0.2719 0.129 Uiso 0.585(12) 1 d R U P A 1
H20E H 0.7188 0.6289 0.2023 0.129 Uiso 0.415(12) 1 d R U P A 2
H20F H 0.6692 0.6446 0.2295 0.129 Uiso 0.415(12) 1 d R U P A 2
H20G H 0.7358 0.6503 0.1904 0.129 Uiso 0.415(12) 1 d R U P A 2
C121 C 0.3362(18) 0.5282(5) -0.003(2) 0.236(18) Uani 1 1 d . U . . .
H12C H 0.3304 0.5292 -0.0686 0.284 Uiso 1 1 calc R U . . .
H12D H 0.3331 0.5152 0.0130 0.284 Uiso 1 1 calc R U . . .
H12E H 0.2944 0.5352 0.0076 0.284 Uiso 1 1 calc R U . . .
C122 C 0.4234(11) 0.5557(3) -0.0103(12) 0.101(6) Uani 1 1 d . U . . .
H12F H 0.4066 0.5517 -0.0753 0.121 Uiso 1 1 calc R U . . .
H12G H 0.3891 0.5656 -0.0041 0.121 Uiso 1 1 calc R U . . .
H12H H 0.4771 0.5602 0.0097 0.121 Uiso 1 1 calc R U . . .
C123 C 0.6652(11) 0.6439(3) 0.6672(14) 0.105(7) Uani 1 1 d . U . . .
H12I H 0.6701 0.6430 0.7324 0.126 Uiso 1 1 calc R U . . .
H12J H 0.6296 0.6540 0.6373 0.126 Uiso 1 1 calc R U . . .
H12K H 0.6446 0.6322 0.6354 0.126 Uiso 1 1 calc R U . . .
C124 C 0.7632(13) 0.6713(3) 0.6986(17) 0.133(8) Uani 1 1 d . U . . .
H12L H 0.7676 0.6715 0.7639 0.159 Uiso 1 1 calc R U . . .
H12M H 0.8089 0.6773 0.6925 0.159 Uiso 1 1 calc R U . . .
H12N H 0.7160 0.6779 0.6609 0.159 Uiso 1 1 calc R U . . .
C125 C 0.331(2) 0.7411(5) 0.700(2) 0.237(13) Uani 1 1 d . U . . .
H12O H 0.3873 0.7429 0.7328 0.284 Uiso 1 1 calc R U . . .
H12P H 0.3140 0.7490 0.6442 0.284 Uiso 1 1 calc R U . . .
H12Q H 0.3029 0.7444 0.7403 0.284 Uiso 1 1 calc R U . . .
C126 C 0.2317(19) 0.7172(5) 0.620(2) 0.224(11) Uani 1 1 d . U . . .
H12R H 0.2193 0.7202 0.5538 0.268 Uiso 1 1 calc R U . . .
H12S H 0.2073 0.7054 0.6247 0.268 Uiso 1 1 calc R U . . .
H12T H 0.2119 0.7270 0.6492 0.268 Uiso 1 1 calc R U . . .

loop_
_atom_site_aniso_label
_atom_site_aniso_U_11
_atom_site_aniso_U_22
_atom_site_aniso_U_33
_atom_site_aniso_U_23
_atom_site_aniso_U_13
_atom_site_aniso_U_12
Pd1 0.0276(4) 0.0416(8) 0.0375(6) -0.0060(5) 0.0122(4) -0.0005(4)
Pd2 0.0336(5) 0.0490(9) 0.0522(7) -0.0019(6) 0.0092(4) -0.0033(5)
Pd3 0.0779(7) 0.0314(9) 0.0816(9) 0.0061(7) 0.0513(7) 0.0056(6)
S1 0.060(2) 0.046(3) 0.063(2) -0.003(2) 0.0191(18) -0.0048(17)
S2 0.089(3) 0.071(4) 0.084(3) -0.018(3) 0.049(2) -0.015(2)
S3 0.060(4) 0.097(7) 0.064(5) -0.011(4) 0.029(3) -0.007(4)
S3' 0.070(6) 0.079(10) 0.084(7) -0.008(6) 0.027(5) 0.001(5)
S4 0.118(5) 0.176(8) 0.129(5) 0.050(5) 0.036(4) -0.043(4)
S5 0.168(6) 0.131(7) 0.167(6) -0.043(5) 0.113(5) -0.063(5)
S6 0.196(9) 0.260(14) 0.228(11) -0.053(10) 0.066(8) -0.083(9)
O1 0.034(4) 0.052(5) 0.063(6) -0.008(4) 0.012(4) 0.006(3)
O2 0.031(4) 0.053(8) 0.223(14) -0.052(8) -0.028(5) 0.008(4)
O3 0.030(4) 0.052(7) 0.235(14) -0.005(7) -0.011(5) 0.002(4)
O4 0.029(4) 0.048(7) 0.152(10) 0.010(6) -0.016(5) 0.005(4)
O5 0.050(4) 0.044(6) 0.125(8) -0.021(5) 0.045(4) -0.009(4)
O6 0.056(5) 0.040(6) 0.113(8) -0.005(5) 0.046(5) 0.000(4)
O7 0.031(3) 0.049(6) 0.074(6) -0.021(5) 0.018(3) -0.007(3)
O8 0.041(5) 0.053(7) 0.140(10) -0.032(6) 0.031(5) -0.004(4)
O9 0.047(5) 0.047(6) 0.111(8) 0.002(5) -0.025(5) -0.007(4)
O10 0.071(6) 0.064(9) 0.165(13) 0.003(8) -0.042(6) -0.004(5)
O11 0.038(4) 0.048(6) 0.106(7) 0.008(5) 0.028(4) 0.005(4)
O12 0.044(4) 0.035(6) 0.073(6) -0.010(5) 0.025(4) 0.002(4)
O13 0.047(4) 0.034(6) 0.101(8) 0.004(5) 0.034(4) -0.004(4)
O14 0.072(6) 0.074(8) 0.110(9) -0.008(7) -0.017(6) -0.025(6)
O15 0.093(6) 0.078(9) 0.116(9) 0.027(7) 0.044(6) 0.030(6)
O16 0.079(7) 0.082(9) 0.118(10) -0.017(8) -0.002(6) 0.008(6)
O17 0.050(5) 0.052(8) 0.229(14) 0.016(8) 0.034(7) 0.008(5)
O18 0.116(7) 0.040(8) 0.086(7) -0.011(6) 0.047(6) -0.006(5)
O19 0.34(3) 0.39(4) 0.24(2) 0.08(2) 0.06(2) -0.19(3)
O20 0.34(3) 0.51(4) 0.20(2) 0.14(3) 0.035(19) -0.12(3)
O21 0.39(3) 0.86(8) 0.24(2) 0.12(3) 0.03(2) -0.18(3)
O22 0.030(6) 0.172(18) 0.33(2) 0.086(17) 0.002(10) -0.002(8)
O23 0.093(13) 0.43(4) 0.38(2) 0.01(2) -0.010(14) 0.088(19)
O24 0.149(13) 0.70(7) 0.37(3) -0.03(3) -0.034(14) 0.19(3)
O25 0.079(7) 0.136(13) 0.138(11) 0.004(9) 0.053(7) 0.037(7)
O26 0.083(7) 0.145(14) 0.147(11) -0.034(9) 0.046(7) 0.021(7)
O27 0.231(17) 0.30(2) 0.32(2) 0.17(2) 0.197(18) 0.159(16)
O28 0.145(11) 0.122(10) 0.094(9) -0.042(8) 0.070(8) -0.047(8)
O29 0.100(8) 0.127(10) 0.124(10) -0.041(8) 0.078(8) -0.057(7)
O30 0.201(14) 0.140(13) 0.34(2) -0.116(13) 0.228(17) -0.091(10)
O31 0.181(10) 0.039(9) 0.120(9) -0.015(7) 0.088(8) -0.008(7)
O32 0.193(11) 0.044(9) 0.111(9) -0.032(7) 0.111(8) -0.019(7)
O33 0.188(11) 0.135(15) 0.140(12) -0.079(11) 0.116(9) -0.032(9)
O34 0.065(6) 0.117(11) 0.080(7) 0.011(6) 0.038(5) 0.017(6)
O35 0.114(9) 0.30(2) 0.168(13) 0.128(14) 0.097(9) 0.119(13)
O36 0.082(7) 0.095(10) 0.067(6) 0.000(6) 0.031(5) 0.005(6)
O37 0.065(5) 0.037(7) 0.079(7) -0.019(5) 0.017(4) -0.004(4)
O38 0.080(6) 0.089(10) 0.072(6) -0.006(6) 0.034(5) 0.007(6)
O39 0.120(9) 0.116(9) 0.168(12) -0.012(8) 0.040(8) 0.017(7)
O40 0.27(2) 0.42(3) 0.133(9) 0.059(10) 0.035(9) -0.13(2)
O41 0.246(18) 0.190(18) 0.176(10) -0.038(10) 0.143(11) -0.038(14)
O42 0.29(2) 0.36(3) 0.223(15) -0.036(15) 0.094(14) -0.11(2)
N1 0.037(4) 0.034(5) 0.025(4) 0.001(4) 0.014(3) 0.003(3)
N2 0.036(4) 0.055(7) 0.095(7) 0.009(5) 0.014(4) 0.008(4)
N3 0.083(5) 0.035(7) 0.091(7) -0.004(5) 0.058(5) -0.007(4)
N4 0.024(3) 0.060(6) 0.039(5) -0.009(4) 0.012(3) -0.002(3)
N5 0.043(4) 0.045(6) 0.056(6) -0.003(4) 0.012(4) -0.004(3)
N6 0.085(5) 0.042(7) 0.071(7) 0.010(5) 0.047(5) 0.011(4)
N7 0.021(4) 0.064(7) 0.028(4) -0.001(4) 0.007(3) -0.001(4)
N8 0.034(4) 0.055(7) 0.038(4) -0.003(4) 0.018(3) -0.001(4)
N9 0.051(5) 0.041(5) 0.060(7) -0.007(5) 0.027(5) -0.006(4)
N10 0.047(6) 0.072(8) 0.073(6) -0.029(5) 0.018(5) -0.028(5)
N11 0.033(5) 0.110(9) 0.085(7) -0.035(6) 0.017(5) -0.017(6)
N12 0.059(5) 0.074(10) 0.134(11) 0.000(8) -0.009(6) -0.021(5)
N13 0.089(7) 0.043(8) 0.081(5) -0.001(5) 0.052(5) 0.003(5)
N14 0.086(7) 0.062(8) 0.083(6) -0.006(5) 0.060(6) -0.001(6)
N15 0.088(6) 0.040(7) 0.080(7) 0.015(5) 0.054(5) 0.014(5)
N16 0.021(4) 0.053(6) 0.037(4) 0.004(4) 0.006(3) -0.002(4)
N17 0.034(5) 0.087(8) 0.068(6) 0.018(5) 0.018(5) -0.005(5)
N18 0.086(7) 0.132(12) 0.163(14) -0.049(9) 0.064(8) -0.031(7)
N19 0.036(4) 0.056(8) 0.058(5) -0.003(5) 0.013(4) -0.013(4)
N20 0.037(4) 0.045(8) 0.056(5) 0.003(5) 0.019(4) -0.013(4)
N21 0.033(5) 0.069(8) 0.075(7) 0.022(6) -0.002(5) -0.002(4)
N22 0.112(7) 0.024(9) 0.087(5) 0.006(5) 0.061(5) 0.010(6)
N23 0.146(9) 0.036(9) 0.085(6) 0.012(5) 0.072(6) 0.036(6)
N24 0.119(8) 0.048(7) 0.112(10) -0.006(6) 0.077(7) -0.009(6)
N25 0.32(3) 0.51(4) 0.22(2) 0.07(3) 0.04(2) -0.21(3)
N26 0.077(12) 0.40(4) 0.30(2) 0.082(19) -0.024(11) 0.134(19)
N27 0.094(8) 0.195(18) 0.121(12) 0.032(11) 0.059(8) 0.069(10)
N28 0.102(9) 0.117(10) 0.123(12) -0.051(9) 0.094(9) -0.052(8)
N29 0.185(11) 0.050(11) 0.110(10) -0.028(8) 0.106(9) -0.012(8)
N30 0.042(5) 0.095(11) 0.075(7) -0.004(6) 0.025(5) -0.009(5)
C1 0.040(5) 0.032(6) 0.057(7) 0.002(5) 0.018(5) 0.000(4)
C2 0.056(5) 0.034(7) 0.060(8) -0.003(5) 0.027(5) 0.002(4)
C3 0.062(6) 0.036(7) 0.065(8) -0.012(6) 0.029(5) -0.005(4)
C4 0.045(5) 0.042(7) 0.068(8) -0.016(5) 0.016(5) -0.003(4)
C5 0.036(4) 0.036(6) 0.058(7) -0.011(5) 0.013(4) 0.003(3)
C6 0.039(5) 0.035(7) 0.063(7) -0.016(5) 0.006(5) 0.005(5)
C7 0.041(6) 0.054(8) 0.075(7) -0.002(6) 0.020(5) 0.010(5)
C8 0.029(4) 0.051(6) 0.072(9) -0.013(5) 0.003(4) 0.003(4)
C9 0.026(4) 0.040(6) 0.043(6) 0.001(5) 0.010(4) -0.001(3)
C10 0.027(4) 0.044(7) 0.044(6) 0.012(5) 0.011(4) -0.007(4)
C11 0.035(5) 0.063(9) 0.070(8) 0.013(7) 0.013(5) -0.003(4)
C12 0.037(6) 0.068(10) 0.074(9) 0.011(7) 0.012(6) 0.004(5)
C13 0.048(7) 0.093(11) 0.22(2) 0.076(12) -0.014(10) -0.007(7)
C14 0.056(7) 0.090(11) 0.37(3) 0.110(15) -0.056(13) -0.011(7)
C15 0.039(6) 0.072(9) 0.243(18) 0.065(9) -0.023(8) -0.005(5)
C16 0.049(7) 0.116(17) 0.270(17) 0.033(11) -0.017(8) -0.008(8)
C17 0.053(7) 0.063(15) 0.277(17) 0.018(12) -0.011(8) 0.003(7)
C18 0.033(5) 0.040(7) 0.125(11) 0.016(7) -0.005(5) -0.003(4)
C19 0.026(4) 0.046(6) 0.066(7) 0.018(5) 0.013(4) -0.004(4)
C20 0.036(5) 0.048(7) 0.073(8) 0.013(5) 0.026(4) 0.000(4)
C21 0.093(7) 0.048(9) 0.103(11) -0.009(8) 0.056(7) -0.017(6)
C22 0.089(7) 0.070(12) 0.22(2) -0.061(12) 0.065(9) -0.021(6)
C23 0.096(8) 0.074(11) 0.21(2) -0.051(12) 0.074(9) -0.024(7)
C24 0.080(6) 0.056(10) 0.153(15) -0.025(9) 0.061(7) -0.012(5)
C25 0.077(6) 0.039(7) 0.123(11) -0.016(7) 0.054(6) -0.010(5)
C26 0.075(8) 0.035(8) 0.113(8) -0.008(6) 0.052(7) -0.005(6)
C27 0.057(7) 0.039(8) 0.111(8) -0.006(6) 0.040(6) -0.008(6)
C28 0.045(5) 0.040(6) 0.073(8) 0.002(5) 0.035(5) -0.003(4)
C29 0.038(4) 0.040(6) 0.061(7) 0.005(5) 0.027(4) 0.000(4)
C30 0.033(4) 0.041(6) 0.047(7) 0.003(5) 0.019(4) -0.009(4)
C31 0.019(4) 0.080(9) 0.063(8) -0.027(7) 0.017(4) -0.001(4)
C32 0.039(6) 0.112(10) 0.079(10) -0.047(8) 0.023(6) -0.016(5)
C33 0.046(6) 0.108(11) 0.121(13) -0.056(9) 0.037(6) -0.025(6)
C34 0.039(5) 0.087(9) 0.115(12) -0.051(9) 0.032(6) -0.021(5)
C35 0.029(4) 0.069(7) 0.081(9) -0.035(6) 0.022(5) -0.007(4)
C36 0.036(5) 0.060(10) 0.075(8) -0.024(7) 0.020(5) -0.007(5)
C37 0.030(4) 0.053(10) 0.075(8) -0.025(6) 0.018(4) -0.005(4)
C38 0.035(4) 0.049(7) 0.052(7) -0.016(5) 0.017(4) -0.005(4)
C39 0.037(4) 0.048(6) 0.052(7) -0.006(5) 0.024(4) -0.002(4)
C40 0.045(4) 0.039(7) 0.028(6) 0.012(5) 0.008(4) -0.006(4)
C41 0.048(6) 0.051(7) 0.077(9) -0.006(6) 0.018(6) -0.015(5)
C42 0.094(8) 0.052(8) 0.072(10) -0.005(6) 0.026(7) -0.007(6)
C43 0.102(8) 0.042(9) 0.114(13) -0.003(7) 0.002(8) -0.006(6)
C44 0.096(8) 0.043(8) 0.101(12) 0.009(7) -0.009(8) 0.006(5)
C45 0.057(5) 0.040(7) 0.071(8) 0.005(5) 0.002(5) -0.004(4)
C46 0.050(6) 0.050(9) 0.088(8) -0.004(6) 0.003(6) 0.005(5)
C47 0.060(7) 0.061(9) 0.088(8) -0.015(7) 0.015(6) -0.012(6)
C48 0.064(6) 0.048(7) 0.089(10) 0.012(6) -0.009(6) -0.009(5)
C49 0.045(4) 0.035(6) 0.045(7) 0.019(5) 0.005(4) -0.008(4)
C50 0.046(5) 0.037(6) 0.069(8) 0.012(5) 0.008(5) -0.008(4)
C51 0.109(8) 0.043(8) 0.089(11) 0.013(7) 0.059(8) 0.022(5)
C52 0.111(8) 0.066(10) 0.112(14) 0.010(8) 0.058(9) 0.032(6)
C53 0.097(8) 0.062(9) 0.088(12) 0.014(8) 0.045(8) 0.037(6)
C54 0.078(7) 0.062(9) 0.104(13) 0.004(8) 0.050(7) 0.022(5)
C55 0.078(6) 0.041(7) 0.093(11) 0.004(6) 0.046(6) 0.016(4)
C56 0.046(6) 0.039(7) 0.088(9) 0.003(5) 0.040(6) 0.007(5)
C57 0.060(8) 0.050(7) 0.092(9) 0.005(6) 0.039(7) 0.001(5)
C58 0.047(4) 0.036(6) 0.056(7) 0.010(5) 0.023(4) -0.002(4)
C59 0.039(4) 0.040(6) 0.053(7) 0.007(5) 0.024(4) -0.005(4)
C60 0.039(4) 0.040(6) 0.052(7) -0.004(5) 0.025(4) -0.007(4)
C61 0.023(4) 0.053(8) 0.031(5) -0.007(4) 0.011(4) -0.003(4)
C62 0.048(6) 0.123(13) 0.035(5) 0.000(5) 0.007(4) -0.037(7)
C63 0.037(5) 0.077(10) 0.035(5) 0.000(5) 0.013(4) -0.010(5)
C64 0.042(5) 0.041(7) 0.040(6) -0.004(5) 0.020(5) -0.002(4)
C65 0.049(5) 0.034(7) 0.034(6) -0.006(5) 0.021(5) -0.011(4)
C66 0.055(6) 0.043(7) 0.050(7) -0.014(5) 0.016(5) -0.007(5)
C67 0.047(4) 0.041(6) 0.039(7) -0.014(5) 0.026(4) -0.008(4)
C68 0.044(4) 0.031(6) 0.040(6) 0.002(5) 0.027(4) -0.006(4)
C69 0.054(4) 0.038(7) 0.047(6) 0.003(5) 0.023(4) -0.009(4)
C70 0.055(8) 0.094(9) 0.097(8) -0.040(6) 0.029(7) -0.026(6)
C71 0.063(9) 0.098(9) 0.067(7) -0.022(6) 0.018(6) -0.014(6)
C72 0.056(8) 0.116(10) 0.079(7) -0.031(7) 0.019(6) -0.017(7)
C73 0.057(7) 0.146(13) 0.100(9) -0.049(9) 0.023(6) -0.008(7)
C74 0.061(7) 0.135(13) 0.100(11) -0.046(9) 0.015(7) -0.006(7)
C75 0.073(7) 0.119(14) 0.176(17) -0.026(11) -0.015(9) -0.029(7)
C76 0.068(5) 0.065(9) 0.070(8) 0.027(7) 0.009(5) -0.022(5)
C77 0.046(5) 0.058(7) 0.065(7) 0.015(5) 0.025(4) -0.012(4)
C78 0.052(5) 0.058(7) 0.072(8) 0.014(6) 0.027(5) -0.007(5)
C79 0.077(8) 0.053(8) 0.084(6) -0.002(5) 0.056(6) 0.001(6)
C80 0.128(12) 0.051(8) 0.095(7) -0.001(6) 0.075(7) -0.003(7)
C81 0.140(13) 0.060(9) 0.093(7) -0.004(6) 0.071(8) 0.000(7)
C82 0.124(9) 0.063(10) 0.080(8) -0.005(7) 0.064(7) -0.001(7)
C83 0.130(10) 0.056(11) 0.091(9) 0.000(7) 0.073(8) 0.001(7)
C84 0.116(9) 0.043(9) 0.102(11) 0.007(7) 0.066(8) 0.014(6)
C85 0.083(6) 0.046(7) 0.075(8) 0.022(5) 0.054(5) 0.007(5)
C86 0.054(5) 0.046(6) 0.062(7) 0.019(5) 0.031(5) 0.000(4)
C87 0.050(5) 0.037(6) 0.049(7) -0.004(5) 0.023(5) -0.005(4)
C88 0.029(6) 0.061(7) 0.068(6) 0.018(5) 0.014(5) 0.004(5)
C89 0.082(9) 0.065(8) 0.054(6) -0.001(5) 0.033(6) -0.009(6)
C90 0.063(8) 0.085(9) 0.054(6) 0.008(6) 0.019(6) -0.015(6)
C91 0.126(13) 0.096(10) 0.087(8) 0.023(7) 0.041(8) -0.010(8)
C92 0.101(9) 0.176(17) 0.093(9) 0.007(9) 0.042(7) -0.030(10)
C93 0.079(8) 0.172(14) 0.133(13) -0.053(11) 0.068(8) -0.020(8)
C94 0.042(6) 0.075(9) 0.144(14) -0.010(8) 0.029(7) -0.005(5)
C95 0.041(4) 0.057(7) 0.055(7) -0.009(5) 0.020(4) -0.012(4)
C96 0.052(5) 0.053(7) 0.052(8) -0.005(5) 0.021(5) -0.008(4)
C97 0.039(5) 0.077(12) 0.057(6) -0.005(6) 0.017(4) -0.017(5)
C98 0.034(5) 0.129(16) 0.066(6) -0.028(8) 0.021(4) -0.024(6)
C99 0.040(5) 0.115(15) 0.061(6) -0.023(7) 0.021(4) -0.025(6)
C100 0.056(6) 0.090(11) 0.072(8) 0.005(7) 0.034(6) -0.011(6)
C101 0.073(9) 0.106(10) 0.072(8) 0.011(7) 0.025(7) -0.038(7)
C102 0.045(6) 0.096(10) 0.068(8) 0.026(7) 0.002(6) -0.026(6)
C103 0.041(5) 0.072(9) 0.120(11) 0.008(8) 0.006(5) 0.004(5)
C104 0.037(4) 0.062(7) 0.076(8) 0.006(6) 0.025(4) 0.002(4)
C105 0.035(4) 0.047(7) 0.052(7) -0.002(5) 0.019(4) -0.001(4)
C106 0.114(8) 0.045(11) 0.079(6) 0.005(6) 0.060(6) 0.016(7)
C107 0.137(9) 0.043(11) 0.111(8) 0.015(7) 0.079(7) 0.009(7)
C108 0.158(10) 0.057(13) 0.109(8) 0.009(8) 0.085(7) 0.022(8)
C109 0.174(12) 0.072(11) 0.091(8) 0.002(7) 0.071(8) 0.026(8)
C110 0.179(12) 0.073(10) 0.091(11) 0.001(8) 0.098(10) 0.012(8)
C111 0.172(13) 0.038(8) 0.118(13) -0.002(7) 0.111(11) -0.012(7)
C112 0.109(7) 0.051(7) 0.052(8) -0.008(5) 0.054(6) -0.009(5)
C113 0.063(5) 0.053(6) 0.049(7) 0.004(5) 0.038(5) -0.003(4)
C114 0.064(6) 0.061(7) 0.064(8) 0.012(6) 0.034(5) -0.002(5)
C115 0.071(8) 0.046(8) 0.089(11) 0.006(7) 0.038(7) 0.001(6)
C116 0.060(8) 0.076(11) 0.088(9) -0.027(8) 0.018(7) -0.017(7)
C117 0.087(8) 0.075(11) 0.122(13) 0.000(9) 0.061(8) -0.012(7)
C118 0.143(12) 0.069(15) 0.090(9) 0.008(8) 0.014(8) -0.018(10)
C119 0.150(14) 0.115(13) 0.109(10) -0.025(9) 0.045(9) -0.013(10)
C120 0.078(7) 0.134(18) 0.105(9) -0.027(9) 0.026(6) 0.011(8)
C121 0.186(18) 0.29(3) 0.187(17) 0.075(19) 0.014(15) -0.12(2)
C122 0.104(13) 0.131(14) 0.080(11) -0.003(9) 0.049(10) -0.017(10)
C123 0.136(11) 0.092(16) 0.117(15) -0.032(12) 0.081(11) -0.042(10)
C124 0.149(17) 0.137(12) 0.154(18) -0.045(11) 0.106(15) -0.059(11)
C125 0.25(3) 0.264(19) 0.17(2) -0.046(16) 0.04(2) -0.102(18)
C126 0.186(13) 0.28(3) 0.206(18) -0.076(17) 0.071(12) -0.087(14)

loop_
_atom_type_symbol
_atom_type_description
_atom_type_scat_dispersion_real
_atom_type_scat_dispersion_imag
_atom_type_scat_source
C C 0.0033 0.0016 'International Tables Vol C Tables 4.2.6.8 and 6.1.1.4'
H H 0.0000 0.0000 'International Tables Vol C Tables 4.2.6.8 and 6.1.1.4'
N N 0.0061 0.0033 'International Tables Vol C Tables 4.2.6.8 and 6.1.1.4'
O O 0.0106 0.0060 'International Tables Vol C Tables 4.2.6.8 and 6.1.1.4'
Pd Pd -0.9988 1.0072 'International Tables Vol C Tables 4.2.6.8 and 6.1.1.4'
S S 0.1246 0.1234 'International Tables Vol C Tables 4.2.6.8 and 6.1.1.4'

loop_
_geom_angle_atom_site_label_1
_geom_angle_atom_site_label_2
_geom_angle_atom_site_label_3
_geom_angle
N1 Pd1 N7 88.7(4)
N1 Pd1 N16 90.3(4)
N7 Pd1 N16 178.3(3)
N1 Pd1 N4 175.5(4)
N7 Pd1 N4 91.4(4)
N16 Pd1 N4 89.8(4)
N19 Pd2 N2 89.0(5)
N19 Pd2 N10 177.5(5)
N2 Pd2 N10 92.4(6)
N19 Pd2 N5 86.5(5)
N2 Pd2 N5 173.1(5)
N10 Pd2 N5 91.9(5)
N13 Pd3 N22 177.5(6)
N13 Pd3 N3 88.9(5)
N22 Pd3 N3 90.9(5)
N13 Pd3 N6 89.5(5)
N22 Pd3 N6 90.6(5)
N3 Pd3 N6 176.2(5)
O37 S1 C116 106.5(7)
O37 S1 C115 105.4(7)
C116 S1 C115 101.4(8)
O38 S2 C118 103.5(9)
O38 S2 C117 104.1(8)
C118 S2 C117 99.4(10)
O39 S3 C119 103.8(12)
O39 S3 C120 99.1(10)
C119 S3 C120 95.6(10)
C119 S3' C120 130.2(17)
C119 S3' O39 112.8(14)
C120 S3' O39 97.1(11)
C119 S3' H19F 34.0
C120 S3' H19F 112.7
O39 S3' H19F 145.7
O40 S4 C121 118.0(16)
O40 S4 C122 127.3(17)
C121 S4 C122 99.2(13)
O41 S5 C124 104.7(13)
O41 S5 C123 110.1(12)
C124 S5 C123 95.2(10)
C126 S6 O42 84.3(19)
C126 S6 C125 97(2)
O42 S6 C125 90.9(16)
C8 O1 C7 117.7(10)
C18 O3 C17 114.6(15)
C28 O5 C27 120.4(11)
C38 O7 C37 115.0(11)
C48 O9 C47 112.4(12)
C58 O11 C57 114.1(11)
C5 N1 C1 115.9(11)
C5 N1 Pd1 127.5(9)
C1 N1 Pd1 116.3(8)
C15 N2 C11 118.4(13)
C15 N2 Pd2 124.3(10)
C11 N2 Pd2 117.0(11)
C25 N3 C21 115.5(14)
C25 N3 Pd3 127.3(11)
C21 N3 Pd3 117.1(11)
C35 N4 C31 120.0(11)
C35 N4 Pd1 125.2(7)
C31 N4 Pd1 113.8(9)
C41 N5 C45 117.6(13)
C41 N5 Pd2 115.2(10)
C45 N5 Pd2 127.2(10)
C51 N6 C55 125.3(14)
C51 N6 Pd3 113.8(11)
C55 N6 Pd3 120.8(11)
C61 N7 C62 108.0(10)
C61 N7 Pd1 126.3(7)
C62 N7 Pd1 125.3(8)
C61 N8 C63 108.7(10)
C61 N8 C64 125.5(9)
C63 N8 C64 125.5(10)
C67 N9 C66 126.6(11)
C67 N9 H9A 116.7
C66 N9 H9A 116.7
C70 N10 C71 105.4(16)
C70 N10 Pd2 128.0(13)
C71 N10 Pd2 125.0(13)
C72 N11 C70 111.0(17)
C72 N11 C73 122.4(19)
C70 N11 C73 126.6(19)
C76 N12 C75 120.8(18)
C76 N12 H12B 119.6
C75 N12 H12B 119.6
C80 N13 C79 100.5(15)
C80 N13 Pd3 130.6(13)
C79 N13 Pd3 128.2(11)
C79 N14 C81 105.2(15)
C79 N14 C82 126.1(15)
C81 N14 C82 128.7(15)
C85 N15 C84 123.3(15)
C85 N15 H15A 118.4
C84 N15 H15A 118.4
C88 N16 C89 107.1(12)
C88 N16 Pd1 127.3(10)
C89 N16 Pd1 125.3(10)
C90 N17 C88 110.5(15)
C90 N17 C91 124.0(17)
C88 N17 C91 125.4(17)
C94 N18 C93 109.8(17)
C94 N18 H18A 125.1
C93 N18 H18A 125.1
C97 N19 C98 104.0(11)
C97 N19 Pd2 130.9(9)
C98 N19 Pd2 124.9(8)
C99 N20 C97 107.5(11)
C99 N20 C100 125.7(12)
C97 N20 C100 126.6(11)
C103 N21 C102 117.5(13)
C103 N21 H21B 121.2
C102 N21 H21B 121.2
C106 N22 C107 101.3(15)
C106 N22 Pd3 128.6(12)
C107 N22 Pd3 130.1(14)
C108 N23 C106 110.0(18)
C108 N23 C109 128.1(17)
C106 N23 C109 121.8(18)
C112 N24 C111 129.7(17)
C112 N24 H24B 115.2
C111 N24 H24B 115.2
O20 N25 O19 117(2)
O20 N25 O21 114(2)
O19 N25 O21 114(2)
O23 N26 O24 128(4)
O23 N26 O22 116(2)
O24 N26 O22 112(3)
O27 N27 O26 113(2)
O27 N27 O25 118(2)
O26 N27 O25 124(2)
O30 N28 O29 118(2)
O30 N28 O28 118.4(16)
O29 N28 O28 123.5(15)
O32 N29 O33 121(2)
O32 N29 O31 116.2(18)
O33 N29 O31 122.8(17)
O34 N30 O35 118.3(16)
O34 N30 O36 122.0(14)
O35 N30 O36 119.5(14)
C2 C1 N1 123.5(12)
C2 C1 H1A 118.2
N1 C1 H1A 118.2
C1 C2 C3 120.5(13)
C1 C2 H2A 119.8
C3 C2 H2A 119.8
C4 C3 C2 115.5(14)
C4 C3 H3A 122.3
C2 C3 H3A 122.3
C5 C4 C3 120.2(13)
C5 C4 H4A 119.9
C3 C4 H4A 119.9
C4 C5 N1 123.9(12)
C4 C5 C6 120.2(11)
N1 C5 C6 115.5(12)
C7 C6 C5 114.1(11)
C7 C6 H6A 108.7
C5 C6 H6A 108.7
C7 C6 H6B 108.7
C5 C6 H6B 108.7
H6A C6 H6B 107.6
C6 C7 O1 108.9(11)
C6 C7 H7A 109.9
O1 C7 H7A 109.9
C6 C7 H7B 109.9
O1 C7 H7B 109.9
H7A C7 H7B 108.3
O2 C8 O1 122.7(12)
O2 C8 C9 127.3(15)
O1 C8 C9 109.9(10)
C30 C9 C10 117.8(11)
C30 C9 C8 115.4(11)
C10 C9 C8 126.8(13)
C9 C10 C19 122.2(13)
C9 C10 H10A 118.9
C19 C10 H10A 118.9
N2 C11 C12 121.7(14)
N2 C11 H11A 119.2
C12 C11 H11A 119.2
C13 C12 C11 121.7(15)
C13 C12 H12A 119.1
C11 C12 H12A 119.1
C12 C13 C14 124.0(19)
C12 C13 H13A 118.0
C14 C13 H13A 118.0
C13 C14 C15 111.6(19)
C13 C14 H14A 124.2
C15 C14 H14A 124.2
N2 C15 C14 122.3(15)
N2 C15 C16 114.1(18)
C14 C15 C16 119(2)
C17 C16 C15 101(2)
C17 C16 H16A 111.6
C15 C16 H16A 111.6
C17 C16 H16B 111.6
C15 C16 H16B 111.6
H16A C16 H16B 109.4
C16 C17 O3 106(2)
C16 C17 H17A 110.5
O3 C17 H17A 110.5
C16 C17 H17B 110.5
O3 C17 H17B 110.5
H17A C17 H17B 108.7
O4 C18 O3 125.8(13)
O4 C18 C19 123.0(14)
O3 C18 C19 111.2(16)
C10 C19 C20 117.9(11)
C10 C19 C18 117.6(14)
C20 C19 C18 124.5(13)
C29 C20 C19 122.4(12)
C29 C20 H20A 118.8
C19 C20 H20A 118.8
C22 C21 N3 122.6(18)
C22 C21 H21A 118.7
N3 C21 H21A 118.7
C21 C22 C23 129(2)
C21 C22 H22A 115.7
C23 C22 H22A 115.7
C22 C23 C24 107.4(19)
C22 C23 H23A 126.3
C24 C23 H23A 126.3
C25 C24 C23 124.0(18)
C25 C24 H24A 118.0
C23 C24 H24A 118.0
N3 C25 C24 121.7(16)
N3 C25 C26 119.7(14)
C24 C25 C26 118.6(15)
C27 C26 C25 111.6(14)
C27 C26 H26A 109.3
C25 C26 H26A 109.3
C27 C26 H26B 109.3
C25 C26 H26B 109.3
H26A C26 H26B 108.0
C26 C27 O5 111.6(13)
C26 C27 H27A 109.3
O5 C27 H27A 109.3
C26 C27 H27B 109.3
O5 C27 H27B 109.3
H27A C27 H27B 108.0
O6 C28 O5 122.7(14)
O6 C28 C29 124.3(11)
O5 C28 C29 112.7(11)
C20 C29 C30 116.7(13)
C20 C29 C28 120.8(12)
C30 C29 C28 122.4(11)
C9 C30 C29 123.0(11)
C9 C30 H30A 118.5
C29 C30 H30A 118.5
C32 C31 N4 122.7(14)
C32 C31 H31A 118.6
N4 C31 H31A 118.6
C31 C32 C33 118.7(13)
C31 C32 H32A 120.6
C33 C32 H32A 120.6
C34 C33 C32 117.0(14)
C34 C33 H33A 121.5
C32 C33 H33A 121.5
C35 C34 C33 118.4(15)
C35 C34 H34A 120.8
C33 C34 H34A 120.8
N4 C35 C34 122.5(11)
N4 C35 C36 119.8(12)
C34 C35 C36 117.1(13)
C35 C36 C37 109.5(12)
C35 C36 H36A 109.8
C37 C36 H36A 109.8
C35 C36 H36B 109.8
C37 C36 H36B 109.8
H36A C36 H36B 108.2
O7 C37 C36 108.1(11)
O7 C37 H37A 110.1
C36 C37 H37A 110.1
O7 C37 H37B 110.1
C36 C37 H37B 110.1
H37A C37 H37B 108.4
O8 C38 O7 127.4(12)
O8 C38 C39 122.7(12)
O7 C38 C39 110.0(13)
C40 C39 C60 118.6(11)
C40 C39 C38 119.3(13)
C60 C39 C38 122.1(11)
C39 C40 C49 121.4(14)
C39 C40 H40A 119.3
C49 C40 H40A 119.3
C42 C41 N5 122.8(15)
C42 C41 H41A 118.6
N5 C41 H41A 118.6
C41 C42 C43 119.3(17)
C41 C42 H42A 120.4
C43 C42 H42A 120.4
C44 C43 C42 120.9(19)
C44 C43 H43A 119.5
C42 C43 H43A 119.5
C43 C44 C45 116.1(17)
C43 C44 H44A 121.9
C45 C44 H44A 121.9
N5 C45 C44 122.9(15)
N5 C45 C46 118.1(13)
C44 C45 C46 117.8(13)
C47 C46 C45 101.0(13)
C47 C46 H46A 111.6
C45 C46 H46A 111.6
C47 C46 H46B 111.6
C45 C46 H46B 111.6
H46A C46 H46B 109.4
O9 C47 C46 100.8(12)
O9 C47 H47A 111.6
C46 C47 H47A 111.6
O9 C47 H47B 111.6
C46 C47 H47B 111.6
H47A C47 H47B 109.4
O10 C48 O9 126.4(15)
O10 C48 C49 123.3(18)
O9 C48 C49 110.3(13)
C40 C49 C50 118.1(12)
C40 C49 C48 122.5(15)
C50 C49 C48 119.2(13)
C59 C50 C49 122.3(13)
C59 C50 H50A 118.9
C49 C50 H50A 118.9
N6 C51 C52 119.0(18)
N6 C51 H51A 120.5
C52 C51 H51A 120.5
C51 C52 C53 118.8(18)
C51 C52 H52A 120.6
C53 C52 H52A 120.6
C54 C53 C52 116.4(16)
C54 C53 H53A 121.8
C52 C53 H53A 121.8
C53 C54 C55 122.9(18)
C53 C54 H54A 118.5
C55 C54 H54A 118.5
N6 C55 C54 117.0(16)
N6 C55 C56 121.2(13)
C54 C55 C56 121.8(15)
C55 C56 C57 111.9(12)
C55 C56 H56A 109.2
C57 C56 H56A 109.2
C55 C56 H56B 109.2
C57 C56 H56B 109.2
H56A C56 H56B 107.9
O11 C57 C56 106.8(12)
O11 C57 H57A 110.4
C56 C57 H57A 110.4
O11 C57 H57B 110.4
C56 C57 H57B 110.4
H57A C57 H57B 108.6
O12 C58 O11 125.8(14)
O12 C58 C59 126.6(12)
O11 C58 C59 107.5(11)
C60 C59 C50 118.2(14)
C60 C59 C58 115.4(11)
C50 C59 C58 126.4(12)
C59 C60 C39 121.3(12)
C59 C60 H60A 119.3
C39 C60 H60A 119.3
N7 C61 N8 110.0(10)
N7 C61 H61A 125.0
N8 C61 H61A 125.0
C63 C62 N7 106.7(11)
C63 C62 H62A 126.6
N7 C62 H62A 126.6
C62 C63 N8 106.3(11)
C62 C63 H63A 126.9
N8 C63 H63A 126.9
N8 C64 C65 111.0(11)
N8 C64 H64A 109.4
C65 C64 H64A 109.4
N8 C64 H64B 109.4
C65 C64 H64B 109.4
H64A C64 H64B 108.0
C66 C65 C64 113.0(10)
C66 C65 H65A 109.0
C64 C65 H65A 109.0
C66 C65 H65B 109.0
C64 C65 H65B 109.0
H65A C65 H65B 107.8
C65 C66 N9 110.2(10)
C65 C66 H66A 109.6
N9 C66 H66A 109.6
C65 C66 H66B 109.6
N9 C66 H66B 109.6
H66A C66 H66B 108.1
O13 C67 N9 117.8(12)
O13 C67 C68 125.8(14)
N9 C67 C68 116.3(11)
C69 C68 C87 120.7(12)
C69 C68 C67 120.8(13)
C87 C68 C67 118.4(11)
C68 C69 C77 118.6(14)
C68 C69 H69A 120.7
C77 C69 H69A 120.7
N10 C70 N11 105.7(18)
N10 C70 H70A 127.2
N11 C70 H70A 127.2
C72 C71 N10 112(2)
C72 C71 H71A 123.9
N10 C71 H71A 123.9
N11 C72 C71 106(2)
N11 C72 H72A 127.2
C71 C72 H72A 127.2
N11 C73 C74 113.6(14)
N11 C73 H73A 108.9
C74 C73 H73A 108.9
N11 C73 H73B 108.9
C74 C73 H73B 108.9
H73A C73 H73B 107.7
C75 C74 C73 112.0(19)
C75 C74 H74A 109.2
C73 C74 H74A 109.2
C75 C74 H74B 109.2
C73 C74 H74B 109.2
H74A C74 H74B 107.9
C74 C75 N12 110.9(18)
C74 C75 H75A 109.5
N12 C75 H75A 109.5
C74 C75 H75B 109.5
N12 C75 H75B 109.5
H75A C75 H75B 108.1
O14 C76 N12 125.3(16)
O14 C76 C77 117.9(15)
N12 C76 C77 116.8(19)
C78 C77 C69 119.2(13)
C78 C77 C76 123.2(14)
C69 C77 C76 117.5(16)
C86 C78 C77 120.1(14)
C86 C78 H78A 120.0
C77 C78 H78A 120.0
N14 C79 N13 112.7(15)
N14 C79 H79A 123.6
N13 C79 H79A 123.6
C81 C80 N13 118.7(19)
C81 C80 H80A 120.7
N13 C80 H80A 120.7
C80 C81 N14 102.9(17)
C80 C81 H81A 128.6
N14 C81 H81A 128.6
N14 C82 C83 111.0(15)
N14 C82 H82A 109.4
C83 C82 H82A 109.4
N14 C82 H82B 109.4
C83 C82 H82B 109.4
H82A C82 H82B 108.0
C84 C83 C82 117.9(16)
C84 C83 H83A 107.8
C82 C83 H83A 107.8
C84 C83 H83B 107.8
C82 C83 H83B 107.8
H83A C83 H83B 107.2
C83 C84 N15 113.7(15)
C83 C84 H84A 108.8
N15 C84 H84A 108.8
C83 C84 H84B 108.8
N15 C84 H84B 108.8
H84A C84 H84B 107.7
O15 C85 N15 119.6(18)
O15 C85 C86 121.7(17)
N15 C85 C86 118.6(15)
C87 C86 C78 119.5(15)
C87 C86 C85 124.5(14)
C78 C86 C85 115.9(14)
C86 C87 C68 121.7(13)
C86 C87 H87A 119.2
C68 C87 H87A 119.2
N16 C88 N17 106.4(14)
N16 C88 H88A 126.8
N17 C88 H88A 126.8
C90 C89 N16 104.8(16)
C90 C89 H89A 127.6
N16 C89 H89A 127.6
N17 C90 C89 111.1(17)
N17 C90 H90A 124.5
C89 C90 H90A 124.5
N17 C91 C92 120.4(19)
N17 C91 H91A 107.2
C92 C91 H91A 107.2
N17 C91 H91B 107.2
C92 C91 H91B 107.2
H91A C91 H91B 106.9
C93 C92 C91 108.4(16)
C93 C92 H92A 110.0
C91 C92 H92A 110.0
C93 C92 H92B 110.0
C91 C92 H92B 110.0
H92A C92 H92B 108.4
C92 C93 N18 96.1(18)
C92 C93 H93A 112.5
N18 C93 H93A 112.5
C92 C93 H93B 112.5
N18 C93 H93B 112.5
H93A C93 H93B 110.1
O16 C94 N18 105.0(18)
O16 C94 C95 131.8(16)
N18 C94 C95 109.8(17)
C96 C95 C105 121.0(13)
C96 C95 C94 124.3(13)
C105 C95 C94 114.5(15)
C95 C96 C113 124.0(14)
C95 C96 H96A 118.0
C113 C96 H96A 118.0
N19 C97 N20 112.1(11)
N19 C97 H97A 124.0
N20 C97 H97A 124.0
N19 C98 C99 109.1(11)
N19 C98 H98A 125.4
C99 C98 H98A 125.4
N20 C99 C98 107.2(13)
N20 C99 H99A 126.4
C98 C99 H99A 126.4
N20 C100 C101 111.0(13)
N20 C100 H10E 109.4
C101 C100 H10E 109.4
N20 C100 H10F 109.4
C101 C100 H10F 109.4
H10E C100 H10F 108.0
C102 C101 C100 113.9(16)
C102 C101 H10G 108.8
C100 C101 H10G 108.8
C102 C101 H10H 108.8
C100 C101 H10H 108.8
H10G C101 H10H 107.7
C101 C102 N21 112.6(15)
C101 C102 H10I 109.1
N21 C102 H10I 109.1
C101 C102 H10J 109.1
N21 C102 H10J 109.1
H10I C102 H10J 107.8
O17 C103 N21 123.4(16)
O17 C103 C104 122.4(19)
N21 C103 C104 114.1(14)
C105 C104 C114 117.7(13)
C105 C104 C103 125.2(16)
C114 C104 C103 117.1(14)
C95 C105 C104 117.5(14)
C95 C105 H10C 121.2
C104 C105 H10C 121.2
N22 C106 N23 110.7(17)
N22 C106 H10B 124.7
N23 C106 H10B 124.7
C108 C107 N22 114(2)
C108 C107 H107 122.8
N22 C107 H107 122.8
C107 C108 N23 103.5(19)
C107 C108 H10D 128.2
N23 C108 H10D 128.2
N23 C109 C110 113.4(16)
N23 C109 H10K 108.9
C110 C109 H10K 108.9
N23 C109 H10L 108.9
C110 C109 H10L 108.9
H10K C109 H10L 107.7
C111 C110 C109 113.1(18)
C111 C110 H11C 109.0
C109 C110 H11C 109.0
C111 C110 H11D 109.0
C109 C110 H11D 109.0
H11C C110 H11D 107.8
N24 C111 C110 113.8(17)
N24 C111 H11E 108.8
C110 C111 H11E 108.8
N24 C111 H11F 108.8
C110 C111 H11F 108.8
H11E C111 H11F 107.7
O18 C112 N24 113.5(17)
O18 C112 C113 122.3(15)
N24 C112 C113 124.2(17)
C114 C113 C96 117.6(16)
C114 C113 C112 123.7(15)
C96 C113 C112 118.6(14)
C113 C114 C104 122.2(15)
C113 C114 H11B 118.9
C104 C114 H11B 118.9
S1 C115 H11G 109.5
S1 C115 H11H 109.5
H11G C115 H11H 109.5
S1 C115 H11I 109.5
H11G C115 H11I 109.5
H11H C115 H11I 109.5
S1 C116 H11J 109.5
S1 C116 H11K 109.5
H11J C116 H11K 109.5
S1 C116 H11L 109.5
H11J C116 H11L 109.5
H11K C116 H11L 109.5
S2 C117 H11M 109.5
S2 C117 H11N 109.5
H11M C117 H11N 109.5
S2 C117 H11O 109.5
H11M C117 H11O 109.5
H11N C117 H11O 109.5
S2 C118 H11P 109.5
S2 C118 H11Q 109.5
H11P C118 H11Q 109.5
S2 C118 H11R 109.5
H11P C118 H11R 109.5
H11Q C118 H11R 109.5
S3 C119 H19A 110.6
S3 C119 H19B 103.0
H19A C119 H19B 109.5
S3 C119 H19C 114.7
H19A C119 H19C 109.5
H19B C119 H19C 109.5
S3' C119 H19D 110.7
S3' C119 H19E 117.5
H19D C119 H19E 109.5
S3' C119 H19F 99.6
H19D C119 H19F 109.5
H19E C119 H19F 109.5
S3 C120 H20B 108.5
S3 C120 H20C 110.0
H20B C120 H20C 109.5
S3 C120 H20D 110.0
H20B C120 H20D 109.5
H20C C120 H20D 109.5
S3' C120 H20E 109.8
S3' C120 H20F 109.5
H20E C120 H20F 109.5
S3' C120 H20G 109.1
H20E C120 H20G 109.5
H20F C120 H20G 109.5
S4 C121 H12C 109.5
S4 C121 H12D 109.5
H12C C121 H12D 109.5
S4 C121 H12E 109.5
H12C C121 H12E 109.5
H12D C121 H12E 109.5
S4 C122 H12F 109.5
S4 C122 H12G 109.5
H12F C122 H12G 109.5
S4 C122 H12H 109.5
H12F C122 H12H 109.5
H12G C122 H12H 109.5
S5 C123 H12I 109.5
S5 C123 H12J 109.5
H12I C123 H12J 109.5
S5 C123 H12K 109.5
H12I C123 H12K 109.5
H12J C123 H12K 109.5
S5 C124 H12L 109.5
S5 C124 H12M 109.5
H12L C124 H12M 109.5
S5 C124 H12N 109.5
H12L C124 H12N 109.5
H12M C124 H12N 109.5
S6 C125 H12O 109.5
S6 C125 H12P 109.5
H12O C125 H12P 109.5
S6 C125 H12Q 109.5
H12O C125 H12Q 109.5
H12P C125 H12Q 109.5
S6 C126 H12R 109.5
S6 C126 H12S 109.5
H12R C126 H12S 109.5
S6 C126 H12T 109.5
H12R C126 H12T 109.5
H12S C126 H12T 109.5

loop_
_geom_bond_atom_site_label_1
_geom_bond_atom_site_label_2
_geom_bond_distance
Pd1 N1 2.007(10)
Pd1 N7 2.031(9)
Pd1 N16 2.043(10)
Pd1 N4 2.061(11)
Pd2 N19 1.986(11)
Pd2 N2 2.010(12)
Pd2 N10 2.014(13)
Pd2 N5 2.016(12)
Pd3 N13 1.960(13)
Pd3 N22 1.992(14)
Pd3 N3 2.018(12)
Pd3 N6 2.080(12)
S1 O37 1.502(10)
S1 C116 1.748(15)
S1 C115 1.794(15)
S2 O38 1.473(11)
S2 C118 1.732(18)
S2 C117 1.755(18)
S3 O39 1.526(18)
S3 C119 1.73(2)
S3 C120 1.877(18)
S3' C119 1.27(2)
S3' C120 1.67(2)
S3' O39 1.793(19)
S3' H19F 1.7285
S4 O40 1.31(2)
S4 C121 1.60(3)
S4 C122 1.78(2)
S5 O41 1.387(19)
S5 C124 1.75(2)
S5 C123 1.772(18)
S6 C126 1.38(3)
S6 O42 1.73(3)
S6 C125 1.91(4)
O1 C8 1.351(16)
O1 C7 1.496(15)
O2 C8 1.186(14)
O3 C18 1.347(19)
O3 C17 1.55(2)
O4 C18 1.194(19)
O5 C28 1.305(14)
O5 C27 1.473(18)
O6 C28 1.254(15)
O7 C38 1.339(15)
O7 C37 1.423(13)
O8 C38 1.152(16)
O9 C48 1.34(2)
O9 C47 1.473(17)
O10 C48 1.207(18)
O11 C58 1.381(15)
O11 C57 1.458(17)
O12 C58 1.156(15)
O13 C67 1.195(14)
O14 C76 1.26(2)
O15 C85 1.217(18)
O16 C94 1.11(2)
O17 C103 1.171(19)
O18 C112 1.295(19)
O19 N25 1.274(18)
O20 N25 1.24(2)
O21 N25 1.296(19)
O22 N26 1.41(4)
O23 N26 1.11(4)
O24 N26 1.348(17)
O25 N27 1.20(2)
O26 N27 1.154(19)
O27 N27 1.15(3)
O28 N28 1.25(2)
O29 N28 1.247(17)
O30 N28 1.210(18)
O31 N29 1.34(2)
O32 N29 1.197(17)
O33 N29 1.22(2)
O34 N30 1.190(14)
O35 N30 1.206(17)
O36 N30 1.260(16)
N1 C5 1.345(14)
N1 C1 1.365(16)
N2 C15 1.30(2)
N2 C11 1.339(15)
N3 C25 1.334(19)
N3 C21 1.347(19)
N4 C35 1.324(16)
N4 C31 1.350(13)
N5 C41 1.339(18)
N5 C45 1.362(16)
N6 C51 1.323(19)
N6 C55 1.36(2)
N7 C61 1.312(14)
N7 C62 1.428(16)
N8 C61 1.341(14)
N8 C63 1.404(15)
N8 C64 1.476(14)
N9 C67 1.378(16)
N9 C66 1.489(16)
N9 H9A 0.8800
N10 C70 1.29(2)
N10 C71 1.37(2)
N11 C72 1.25(2)
N11 C70 1.44(2)
N11 C73 1.48(2)
N12 C76 1.31(2)
N12 C75 1.53(2)
N12 H12B 0.8800
N13 C80 1.31(2)
N13 C79 1.384(19)
N14 C79 1.347(19)
N14 C81 1.43(2)
N14 C82 1.47(2)
N15 C85 1.28(2)
N15 C84 1.46(2)
N15 H15A 0.8800
N16 C88 1.350(17)
N16 C89 1.398(18)
N17 C90 1.24(2)
N17 C88 1.365(18)
N17 C91 1.41(2)
N18 C94 1.52(2)
N18 C93 1.67(3)
N18 H18A 0.8800
N19 C97 1.327(15)
N19 C98 1.349(17)
N20 C99 1.296(15)
N20 C97 1.335(17)
N20 C100 1.481(16)
N21 C103 1.37(2)
N21 C102 1.498(16)
N21 H21B 0.8800
N22 C106 1.29(2)
N22 C107 1.41(2)
N23 C108 1.32(2)
N23 C106 1.35(2)
N23 C109 1.51(2)
N24 C112 1.31(2)
N24 C111 1.41(2)
N24 H24B 0.8800
C1 C2 1.327(18)
C1 H1A 0.9500
C2 C3 1.412(18)
C2 H2A 0.9500
C3 C4 1.408(19)
C3 H3A 0.9500
C4 C5 1.334(18)
C4 H4A 0.9500
C5 C6 1.551(18)
C6 C7 1.470(19)
C6 H6A 0.9900
C6 H6B 0.9900
C7 H7A 0.9900
C7 H7B 0.9900
C8 C9 1.410(17)
C9 C30 1.382(17)
C9 C10 1.399(15)
C10 C19 1.399(17)
C10 H10A 0.9500
C11 C12 1.38(2)
C11 H11A 0.9500
C12 C13 1.23(2)
C12 H12A 0.9500
C13 C14 1.41(2)
C13 H13A 0.9500
C14 C15 1.50(3)
C14 H14A 0.9500
C15 C16 1.64(3)
C16 C17 1.28(3)
C16 H16A 0.9900
C16 H16B 0.9900
C17 H17A 0.9900
C17 H17B 0.9900
C18 C19 1.439(18)
C19 C20 1.402(19)
C20 C29 1.400(17)
C20 H20A 0.9500
C21 C22 1.32(2)
C21 H21A 0.9500
C22 C23 1.36(3)
C22 H22A 0.9500
C23 C24 1.45(2)
C23 H23A 0.9500
C24 C25 1.37(2)
C24 H24A 0.9500
C25 C26 1.50(2)
C26 C27 1.46(2)
C26 H26A 0.9900
C26 H26B 0.9900
C27 H27A 0.9900
C27 H27B 0.9900
C28 C29 1.468(19)
C29 C30 1.419(17)
C30 H30A 0.9500
C31 C32 1.326(19)
C31 H31A 0.9500
C32 C33 1.46(2)
C32 H32A 0.9500
C33 C34 1.409(18)
C33 H33A 0.9500
C34 C35 1.378(19)
C34 H34A 0.9500
C35 C36 1.508(16)
C36 C37 1.540(18)
C36 H36A 0.9900
C36 H36B 0.9900
C37 H37A 0.9900
C37 H37B 0.9900
C38 C39 1.531(17)
C39 C40 1.381(17)
C39 C60 1.411(18)
C40 C49 1.389(17)
C40 H40A 0.9500
C41 C42 1.33(2)
C41 H41A 0.9500
C42 C43 1.41(2)
C42 H42A 0.9500
C43 C44 1.35(2)
C43 H43A 0.9500
C44 C45 1.41(2)
C44 H44A 0.9500
C45 C46 1.64(2)
C46 C47 1.51(2)
C46 H46A 0.9900
C46 H46B 0.9900
C47 H47A 0.9900
C47 H47B 0.9900
C48 C49 1.47(2)
C49 C50 1.395(19)
C50 C59 1.382(18)
C50 H50A 0.9500
C51 C52 1.38(2)
C51 H51A 0.9500
C52 C53 1.48(3)
C52 H52A 0.9500
C53 C54 1.37(2)
C53 H53A 0.9500
C54 C55 1.375(19)
C54 H54A 0.9500
C55 C56 1.50(2)
C56 C57 1.54(2)
C56 H56A 0.9900
C56 H56B 0.9900
C57 H57A 0.9900
C57 H57B 0.9900
C58 C59 1.501(19)
C59 C60 1.381(16)
C60 H60A 0.9500
C61 H61A 0.9500
C62 C63 1.367(18)
C62 H62A 0.9500
C63 H63A 0.9500
C64 C65 1.523(16)
C64 H64A 0.9900
C64 H64B 0.9900
C65 C66 1.463(17)
C65 H65A 0.9900
C65 H65B 0.9900
C66 H66A 0.9900
C66 H66B 0.9900
C67 C68 1.454(17)
C68 C69 1.380(17)
C68 C87 1.380(17)
C69 C77 1.431(19)
C69 H69A 0.9500
C70 H70A 0.9500
C71 C72 1.32(2)
C71 H71A 0.9500
C72 H72A 0.9500
C73 C74 1.49(2)
C73 H73A 0.9900
C73 H73B 0.9900
C74 C75 1.48(3)
C74 H74A 0.9900
C74 H74B 0.9900
C75 H75A 0.9900
C75 H75B 0.9900
C76 C77 1.51(2)
C77 C78 1.41(2)
C78 C86 1.384(19)
C78 H78A 0.9500
C79 H79A 0.9500
C80 C81 1.31(2)
C80 H80A 0.9500
C81 H81A 0.9500
C82 C83 1.51(2)
C82 H82A 0.9900
C82 H82B 0.9900
C83 C84 1.44(2)
C83 H83A 0.9900
C83 H83B 0.9900
C84 H84A 0.9900
C84 H84B 0.9900
C85 C86 1.51(2)
C86 C87 1.375(18)
C87 H87A 0.9500
C88 H88A 0.9500
C89 C90 1.36(2)
C89 H89A 0.9500
C90 H90A 0.9500
C91 C92 1.56(3)
C91 H91A 0.9900
C91 H91B 0.9900
C92 C93 1.54(3)
C92 H92A 0.9900
C92 H92B 0.9900
C93 H93A 0.9900
C93 H93B 0.9900
C94 C95 1.56(2)
C95 C96 1.308(19)
C95 C105 1.395(17)
C96 C113 1.370(19)
C96 H96A 0.9500
C97 H97A 0.9500
C98 C99 1.381(19)
C98 H98A 0.9500
C99 H99A 0.9500
C100 C101 1.60(2)
C100 H10E 0.9900
C100 H10F 0.9900
C101 C102 1.37(2)
C101 H10G 0.9900
C101 H10H 0.9900
C102 H10I 0.9900
C102 H10J 0.9900
C103 C104 1.50(2)
C104 C105 1.402(18)
C104 C114 1.43(2)
C105 H10C 0.9500
C106 H10B 0.9500
C107 C108 1.28(2)
C107 H107 0.9500
C108 H10D 0.9500
C109 C110 1.57(3)
C109 H10K 0.9900
C109 H10L 0.9900
C110 C111 1.53(3)
C110 H11C 0.9900
C110 H11D 0.9900
C111 H11E 0.9900
C111 H11F 0.9900
C112 C113 1.44(2)
C113 C114 1.320(19)
C114 H11B 0.9500
C115 H11G 0.9800
C115 H11H 0.9800
C115 H11I 0.9800
C116 H11J 0.9800
C116 H11K 0.9800
C116 H11L 0.9800
C117 H11M 0.9800
C117 H11N 0.9800
C117 H11O 0.9800
C118 H11P 0.9800
C118 H11Q 0.9800
C118 H11R 0.9800
C119 H19A 0.9795
C119 H19B 0.9802
C119 H19C 0.9800
C119 H19D 0.9801
C119 H19E 0.9797
C119 H19F 0.9801
C120 H20B 0.9796
C120 H20C 0.9802
C120 H20D 0.9799
C120 H20E 0.9804
C120 H20F 0.9800
C120 H20G 0.9797
C121 H12C 0.9800
C121 H12D 0.9800
C121 H12E 0.9800
C122 H12F 0.9800
C122 H12G 0.9800
C122 H12H 0.9800
C123 H12I 0.9800
C123 H12J 0.9800
C123 H12K 0.9800
C124 H12L 0.9800
C124 H12M 0.9800
C124 H12N 0.9800
C125 H12O 0.9800
C125 H12P 0.9800
C125 H12Q 0.9800
C126 H12R 0.9800
C126 H12S 0.9800
C126 H12T 0.9800

loop_
_geom_torsion_atom_site_label_1
_geom_torsion_atom_site_label_2
_geom_torsion_atom_site_label_3
_geom_torsion_atom_site_label_4
_geom_torsion
C5 N1 C1 C2 -6.0(18)
Pd1 N1 C1 C2 179.2(10)
N1 C1 C2 C3 3(2)
C1 C2 C3 C4 -1.8(19)
C2 C3 C4 C5 3(2)
C3 C4 C5 N1 -6(2)
C3 C4 C5 C6 -179.0(13)
C1 N1 C5 C4 7.5(19)
Pd1 N1 C5 C4 -178.4(11)
C1 N1 C5 C6 -179.6(11)
Pd1 N1 C5 C6 -5.5(16)
C4 C5 C6 C7 75.2(17)
N1 C5 C6 C7 -98.0(14)
C5 C6 C7 O1 -168.3(10)
C8 O1 C7 C6 -83.5(15)
C7 O1 C8 O2 -3(2)
C7 O1 C8 C9 -179.3(11)
O2 C8 C9 C30 6(2)
O1 C8 C9 C30 -177.3(11)
O2 C8 C9 C10 -172.8(16)
O1 C8 C9 C10 4(2)
C30 C9 C10 C19 0.2(18)
C8 C9 C10 C19 179.4(13)
C15 N2 C11 C12 0(3)
Pd2 N2 C11 C12 173.4(12)
N2 C11 C12 C13 0(3)
C11 C12 C13 C14 4(4)
C12 C13 C14 C15 -7(5)
C11 N2 C15 C14 -3(4)
Pd2 N2 C15 C14 -177(2)
C11 N2 C15 C16 -158.3(18)
Pd2 N2 C15 C16 28(3)
C13 C14 C15 N2 6(5)
C13 C14 C15 C16 160(3)
N2 C15 C16 C17 -136(2)
C14 C15 C16 C17 68(3)
C15 C16 C17 O3 179.3(15)
C18 O3 C17 C16 -97(3)
C17 O3 C18 O4 10(3)
C17 O3 C18 C19 -171.2(17)
C9 C10 C19 C20 0.1(18)
C9 C10 C19 C18 179.5(13)
O4 C18 C19 C10 -1(3)
O3 C18 C19 C10 -179.7(14)
O4 C18 C19 C20 178.5(17)
O3 C18 C19 C20 0(2)
C10 C19 C20 C29 -0.3(19)
C18 C19 C20 C29 -179.7(14)
C25 N3 C21 C22 -3(3)
Pd3 N3 C21 C22 -179.3(18)
N3 C21 C22 C23 5(4)
C21 C22 C23 C24 -6(4)
C22 C23 C24 C25 6(3)
C21 N3 C25 C24 3(3)
Pd3 N3 C25 C24 179.4(14)
C21 N3 C25 C26 -178.8(15)
Pd3 N3 C25 C26 -3(2)
C23 C24 C25 N3 -6(3)
C23 C24 C25 C26 176(2)
N3 C25 C26 C27 -94.8(18)
C24 C25 C26 C27 83(2)
C25 C26 C27 O5 -163.1(12)
C28 O5 C27 C26 -92.8(16)
C27 O5 C28 O6 5(2)
C27 O5 C28 C29 178.9(12)
C19 C20 C29 C30 0.1(19)
C19 C20 C29 C28 -174.9(12)
O6 C28 C29 C20 -20(2)
O5 C28 C29 C20 165.4(12)
O6 C28 C29 C30 164.8(13)
O5 C28 C29 C30 -9.4(18)
C10 C9 C30 C29 -0.3(18)
C8 C9 C30 C29 -179.6(12)
C20 C29 C30 C9 0.2(18)
C28 C29 C30 C9 175.1(12)
C35 N4 C31 C32 8(2)
Pd1 N4 C31 C32 176.5(13)
N4 C31 C32 C33 -2(3)
C31 C32 C33 C34 -5(3)
C32 C33 C34 C35 7(3)
C31 N4 C35 C34 -6(2)
Pd1 N4 C35 C34 -173.3(13)
C31 N4 C35 C36 -176.6(13)
Pd1 N4 C35 C36 16(2)
C33 C34 C35 N4 -1(3)
C33 C34 C35 C36 169.4(16)
N4 C35 C36 C37 -111.9(15)
C34 C35 C36 C37 77.0(19)
C38 O7 C37 C36 -89.5(14)
C35 C36 C37 O7 -166.8(12)
C37 O7 C38 O8 -1(2)
C37 O7 C38 C39 177.8(10)
O8 C38 C39 C40 6(2)
O7 C38 C39 C40 -173.1(11)
O8 C38 C39 C60 -172.6(14)
O7 C38 C39 C60 8.2(17)
C60 C39 C40 C49 -1.8(18)
C38 C39 C40 C49 179.5(11)
C45 N5 C41 C42 2(2)
Pd2 N5 C41 C42 179.9(13)
N5 C41 C42 C43 1(3)
C41 C42 C43 C44 1(3)
C42 C43 C44 C45 -4(3)
C41 N5 C45 C44 -6(2)
Pd2 N5 C45 C44 176.4(13)
C41 N5 C45 C46 -173.1(13)
Pd2 N5 C45 C46 9.3(19)
C43 C44 C45 N5 7(3)
C43 C44 C45 C46 174.4(17)
N5 C45 C46 C47 -110.1(15)
C44 C45 C46 C47 82.2(18)
C48 O9 C47 C46 -101.4(16)
C45 C46 C47 O9 -161.5(12)
C47 O9 C48 O10 14(3)
C47 O9 C48 C49 -167.2(13)
C39 C40 C49 C50 2.4(19)
C39 C40 C49 C48 177.1(13)
O10 C48 C49 C40 170.6(17)
O9 C48 C49 C40 -8(2)
O10 C48 C49 C50 -15(3)
O9 C48 C49 C50 166.5(14)
C40 C49 C50 C59 -1(2)
C48 C49 C50 C59 -176.0(13)
C55 N6 C51 C52 4(2)
Pd3 N6 C51 C52 -178.8(13)
N6 C51 C52 C53 -9(3)
C51 C52 C53 C54 8(3)
C52 C53 C54 C55 -2(3)
C51 N6 C55 C54 2(2)
Pd3 N6 C55 C54 -174.8(11)
C51 N6 C55 C56 -179.3(14)
Pd3 N6 C55 C56 4(2)
C53 C54 C55 N6 -3(3)
C53 C54 C55 C56 178.4(16)
N6 C55 C56 C57 -119.8(15)
C54 C55 C56 C57 59(2)
C58 O11 C57 C56 -84.4(14)
C55 C56 C57 O11 -172.8(11)
C57 O11 C58 O12 0.6(19)
C57 O11 C58 C59 178.1(11)
C49 C50 C59 C60 -1(2)
C49 C50 C59 C58 177.9(12)
O12 C58 C59 C60 -4(2)
O11 C58 C59 C60 178.5(10)
O12 C58 C59 C50 177.2(14)
O11 C58 C59 C50 -0.2(18)
C50 C59 C60 C39 1.4(19)
C58 C59 C60 C39 -177.4(11)
C40 C39 C60 C59 -0.2(19)
C38 C39 C60 C59 178.4(12)
C62 N7 C61 N8 4.5(15)
Pd1 N7 C61 N8 178.0(8)
C63 N8 C61 N7 -2.5(15)
C64 N8 C61 N7 -176.4(11)
C61 N7 C62 C63 -4.9(17)
Pd1 N7 C62 C63 -178.4(10)
N7 C62 C63 N8 3.3(17)
C61 N8 C63 C62 -0.7(16)
C64 N8 C63 C62 173.3(13)
C61 N8 C64 C65 74.6(15)
C63 N8 C64 C65 -98.3(14)
N8 C64 C65 C66 70.5(14)
C64 C65 C66 N9 -179.4(10)
C67 N9 C66 C65 130.1(13)
C66 N9 C67 O13 8.3(19)
C66 N9 C67 C68 -169.3(11)
O13 C67 C68 C69 -145.3(13)
N9 C67 C68 C69 32.0(16)
O13 C67 C68 C87 31.0(19)
N9 C67 C68 C87 -151.7(11)
C87 C68 C69 C77 -3.3(18)
C67 C68 C69 C77 172.9(11)
C71 N10 C70 N11 3.0(14)
Pd2 N10 C70 N11 168.8(8)
C72 N11 C70 N10 -1.1(17)
C73 N11 C70 N10 179.3(12)
C70 N10 C71 C72 -4.2(17)
Pd2 N10 C71 C72 -170.5(10)
C70 N11 C72 C71 -1.4(17)
C73 N11 C72 C71 178.2(12)
N10 C71 C72 N11 3.5(18)
C72 N11 C73 C74 -102(2)
C70 N11 C73 C74 77(2)
N11 C73 C74 C75 61(3)
C73 C74 C75 N12 175.0(17)
C76 N12 C75 C74 153.4(19)
C75 N12 C76 O14 -2(3)
C75 N12 C76 C77 177.7(17)
C68 C69 C77 C78 6.0(19)
C68 C69 C77 C76 -176.4(11)
O14 C76 C77 C78 -178.2(15)
N12 C76 C77 C78 2(2)
O14 C76 C77 C69 4(2)
N12 C76 C77 C69 -175.2(14)
C69 C77 C78 C86 -4(2)
C76 C77 C78 C86 179.0(13)
C81 N14 C79 N13 -2.8(16)
C82 N14 C79 N13 178.2(13)
C80 N13 C79 N14 2.8(16)
Pd3 N13 C79 N14 -167.9(9)
C79 N13 C80 C81 -2(2)
Pd3 N13 C80 C81 168.6(13)
N13 C80 C81 N14 0(2)
C79 N14 C81 C80 1.5(18)
C82 N14 C81 C80 -179.5(15)
C79 N14 C82 C83 116.3(16)
C81 N14 C82 C83 -62(2)
N14 C82 C83 C84 -63(2)
C82 C83 C84 N15 -61(2)
C85 N15 C84 C83 164.6(14)
C84 N15 C85 O15 -6(2)
C84 N15 C85 C86 176.4(12)
C77 C78 C86 C87 -2(2)
C77 C78 C86 C85 -178.8(12)
O15 C85 C86 C87 -167.8(14)
N15 C85 C86 C87 10(2)
O15 C85 C86 C78 9(2)
N15 C85 C86 C78 -173.4(12)
C78 C86 C87 C68 4(2)
C85 C86 C87 C68 -178.7(12)
C69 C68 C87 C86 -1.9(19)
C67 C68 C87 C86 -178.2(11)
C89 N16 C88 N17 -1.1(12)
Pd1 N16 C88 N17 172.2(7)
C90 N17 C88 N16 1.8(14)
C91 N17 C88 N16 -177.8(13)
C88 N16 C89 C90 0.2(14)
Pd1 N16 C89 C90 -173.3(8)
C88 N17 C90 C89 -1.7(17)
C91 N17 C90 C89 177.8(14)
N16 C89 C90 N17 1.0(17)
C90 N17 C91 C92 -13(3)
C88 N17 C91 C92 166.9(14)
N17 C91 C92 C93 -54(3)
C91 C92 C93 N18 -80(2)
C94 N18 C93 C92 140.9(16)
C93 N18 C94 O16 29(2)
C93 N18 C94 C95 175.5(14)
O16 C94 C95 C96 -168(2)
N18 C94 C95 C96 59(2)
O16 C94 C95 C105 7(3)
N18 C94 C95 C105 -126.3(15)
C105 C95 C96 C113 0(2)
C94 C95 C96 C113 174.8(15)
C98 N19 C97 N20 -1.7(18)
Pd2 N19 C97 N20 -176.4(10)
C99 N20 C97 N19 0.8(19)
C100 N20 C97 N19 178.0(13)
C97 N19 C98 C99 2.0(19)
Pd2 N19 C98 C99 177.0(12)
C97 N20 C99 C98 0.5(19)
C100 N20 C99 C98 -176.8(15)
N19 C98 C99 N20 -2(2)
C99 N20 C100 C101 -73(2)
C97 N20 C100 C101 110.6(17)
N20 C100 C101 C102 -61.1(17)
C100 C101 C102 N21 -69.3(17)
C103 N21 C102 C101 168.0(16)
C102 N21 C103 O17 -5(3)
C102 N21 C103 C104 176.3(13)
O17 C103 C104 C105 -169.4(18)
N21 C103 C104 C105 9(2)
O17 C103 C104 C114 12(3)
N21 C103 C104 C114 -170.0(14)
C96 C95 C105 C104 0(2)
C94 C95 C105 C104 -175.6(14)
C114 C104 C105 C95 -0.1(19)
C103 C104 C105 C95 -179.0(14)
C107 N22 C106 N23 -0.9(18)
Pd3 N22 C106 N23 176.0(10)
C108 N23 C106 N22 0(2)
C109 N23 C106 N22 178.7(15)
C106 N22 C107 C108 1(2)
Pd3 N22 C107 C108 -175.4(13)
N22 C107 C108 N23 -1(2)
C106 N23 C108 C107 1(2)
C109 N23 C108 C107 -177.7(16)
C108 N23 C109 C110 -110(2)
C106 N23 C109 C110 72(2)
N23 C109 C110 C111 58(2)
C112 N24 C111 C110 172.0(16)
C109 C110 C111 N24 178.7(15)
C111 N24 C112 O18 -6(2)
C111 N24 C112 C113 173.6(15)
C95 C96 C113 C114 1(2)
C95 C96 C113 C112 176.8(13)
O18 C112 C113 C114 168.8(14)
N24 C112 C113 C114 -10(2)
O18 C112 C113 C96 -7(2)
N24 C112 C113 C96 173.9(14)
C96 C113 C114 C104 -1(2)
C112 C113 C114 C104 -177.1(13)
C105 C104 C114 C113 1(2)
C103 C104 C114 C113 180.0(14)

loop_
_platon_squeeze_void_nr
_platon_squeeze_void_average_x
_platon_squeeze_void_average_y
_platon_squeeze_void_average_z
_platon_squeeze_void_volume
_platon_squeeze_void_count_electrons
_platon_squeeze_void_content
1 0.528 0.250 -0.008 2502 870 ' '
2 1.000 0.500 0.000 323 86 ' '
3 0.472 0.750 0.006 2501 869 ' '
4 0.404 -0.002 0.049 11 0 ' '
5 1.000 1.000 0.500 323 86 ' '
6 0.596 0.498 0.451 11 1 ' '
7 0.404 0.502 0.549 11 0 ' '
8 0.596 0.002 0.951 11 1 ' '
